data_4129911
loop_
_publ_author_name
'Hasell, Tom'
'Miklitz, Marcin'
'Stephenson, Andrew'
'Little, Marc A.'
'Chong, Samantha Y.'
'Clowes, Rob'
'Chen, Linjiang'
'Holden, Daniel'
'Tribello, Gareth A.'
'Jelfs, Kim E.'
'Cooper, Andrew I.'

_publ_section_title
;
 Porous Organic Cages for Sulfur Hexafluoride Separation.
;
_journal_issue 5
_journal_name_full 'Journal of the American Chemical Society'
_journal_page_first 1653
_journal_page_last 1659
_journal_paper_doi 10.1021/jacs.5b11797
_journal_volume 138
_journal_year 2016
_chemical_absolute_configuration CC3-S
_chemical_formula_moiety '2.5(F6 S), 2(C72 H84 N12), 3(H2 O)'
_chemical_formula_sum 'C144 H174 F15.01 N24 O3 S2.5'
_chemical_formula_weight 2654.40
_space_group_crystal_system triclinic
_space_group_IT_number 1
_space_group_name_Hall 'P 1'
_space_group_name_H-M_alt 'P 1'
_atom_sites_solution_hydrogens geom
_audit_creation_date 2015-07-23
_audit_creation_method
;
Olex2 1.2-beta
(compiled 2015.01.26 svn.r3150 for OlexSys, GUI svn.r4998)
;
_cell_angle_alpha 60.384(3)
_cell_angle_beta 60.308(3)
_cell_angle_gamma 60.168(3)
_cell_formula_units_Z 1
_cell_length_a 17.385(5)
_cell_length_b 17.425(6)
_cell_length_c 17.479(6)
_cell_measurement_reflns_used 9854
_cell_measurement_temperature 100
_cell_measurement_theta_max 24.468
_cell_measurement_theta_min 2.249
_cell_volume 3768(2)
_computing_cell_refinement 'SAINT v8.34A (Bruker, 2013)'
_computing_data_reduction 'SAINT v8.34A (Bruker, 2013)'
_computing_molecular_graphics 'Olex2 (Dolomanov et al., 2009)'
_computing_publication_material 'Olex2 (Dolomanov et al., 2009)'
_computing_structure_refinement 'ShelXL (Sheldrick, 2008)'
_diffrn_ambient_temperature 100
_diffrn_detector 'CCD area detector'
_diffrn_detector_area_resol_mean 0.0350
_diffrn_detector_type 'Rigaku Saturn724+'
_diffrn_measured_fraction_theta_full 0.992
_diffrn_measured_fraction_theta_max 0.979
_diffrn_measurement_device 'CrystalLogic Kappa (4 circle)'
_diffrn_measurement_device_type 'Kappa Rigaku Saturn724+'
_diffrn_measurement_method 'omega rotation'
_diffrn_radiation_collimation '0.3 x 1.5 Double Pinhole'
_diffrn_radiation_monochromator Synchrotron
_diffrn_radiation_probe x-ray
_diffrn_radiation_wavelength 0.6889
_diffrn_reflns_av_R_equivalents 0.0448
_diffrn_reflns_av_unetI/netI 0.0654
_diffrn_reflns_Laue_measured_fraction_full 0.992
_diffrn_reflns_Laue_measured_fraction_max 0.979
_diffrn_reflns_limit_h_max 20
_diffrn_reflns_limit_h_min -21
_diffrn_reflns_limit_k_max 21
_diffrn_reflns_limit_k_min -21
_diffrn_reflns_limit_l_max 21
_diffrn_reflns_limit_l_min -21
_diffrn_reflns_number 52288
_diffrn_reflns_point_group_measured_fraction_full 0.986
_diffrn_reflns_point_group_measured_fraction_max 0.969
_diffrn_reflns_theta_full 24.415
_diffrn_reflns_theta_max 25.503
_diffrn_reflns_theta_min 1.376
_diffrn_source Synchrotron
_diffrn_source_target Cu
_diffrn_source_type 'Undulator, I19, DLS, RAL'
_diffrn_standards_number 0
_exptl_absorpt_coefficient_mu 0.108
_exptl_absorpt_correction_T_max 0.9705
_exptl_absorpt_correction_T_min 0.8444
_exptl_absorpt_correction_type multi-scan
_exptl_absorpt_process_details
'SADABS-2014/5 (Bruker,2014/5) was used for absorption correction. wR2(int) was 0.0746 before and 0.0525 after correction. The Ratio of minimum to maximum transmission is 0.8701. The \l/2 correction factor is Not present.'
_exptl_crystal_colour colourless
_exptl_crystal_colour_primary colourless
_exptl_crystal_density_diffrn 1.170
_exptl_crystal_description prism
_exptl_crystal_F_000 1405
_exptl_crystal_size_max 0.13
_exptl_crystal_size_mid 0.07
_exptl_crystal_size_min 0.07
_refine_diff_density_max 0.801
_refine_diff_density_min -0.923
_refine_diff_density_rms 0.086
_refine_ls_abs_structure_details
;
 Flack x determined using 8363 quotients [(I+)-(I-)]/[(I+)+(I-)]
 (Parsons, Flack and Wagner, Acta Cryst. B69 (2013) 249-259).
;
_refine_ls_abs_structure_Flack 0.14(4)
_refine_ls_extinction_method none
_refine_ls_goodness_of_fit_ref 1.039
_refine_ls_hydrogen_treatment constr
_refine_ls_matrix_type full
_refine_ls_number_parameters 1786
_refine_ls_number_reflns 28131
_refine_ls_number_restraints 363
_refine_ls_restrained_S_all 1.037
_refine_ls_R_factor_all 0.1091
_refine_ls_R_factor_gt 0.0894
_refine_ls_shift/su_max 0.000
_refine_ls_shift/su_mean 0.000
_refine_ls_structure_factor_coef Fsqd
_refine_ls_weighting_details 'w=1/[\s^2^(Fo^2^)+(0.1733P)^2^+1.1104P] where P=(Fo^2^+2Fc^2^)/3'
_refine_ls_weighting_scheme calc
_refine_ls_wR_factor_gt 0.2378
_refine_ls_wR_factor_ref 0.2549
_reflns_Friedel_coverage 0.980
_reflns_Friedel_fraction_full 0.981
_reflns_Friedel_fraction_max 0.959
_reflns_number_gt 22028
_reflns_number_total 28131
_reflns_threshold_expression 'I > 2\s(I)'
_cod_data_source_file ja5b11797_si_002.cif
_cod_data_source_block CC3_SF6
_cod_original_formula_sum 'C144 H174 F15.01 N24 O3 S2.50'
_cod_database_code 4129911
_shelxl_version_number 2014/6
_shelx_space_group_comment
;
The symmetry employed for this shelxl refinement is uniquely defined
by the following loop, which should always be used as a source of
symmetry information in preference to the above space-group names.
They are only intended as comments.
;
_olex2_refinement_description
;
1. Twinned data refinement
 Scales: 0.773(2) 0.227(2)
2. Fixed Uiso
 At 1.2 times of:
  All C(H) groups, All C(H,H) groups
3. Restrained distances
 S6-F35 = S6-F31 = S6-F34 = S6-F33 = S6-F32 = S6-F36
 1.54 with sigma of 0.02
 S5-F26 = S5-F30 = S5-F27 = S5-F25 = S5-F28 = S5-F29
 1.54 with sigma of 0.02
 S3-F17 = S3-F14 = S3-F15 = S3-F16 = S3-F13 = S3-F18
 1.54 with sigma of 0.02
 S4-F21 = S4-F20 = S4-F24 = S4-F23 = S4-F22 = S4-F19
 1.54 with sigma of 0.02
 F33-F34 \\sim F33-F36 \\sim F33-F31 \\sim F33-F32 \\sim F35-F34 \\sim F35-F36
\\sim F35-F31 \\sim F35-F32
 \\sim F34-F31 \\sim F34-F32 \\sim F36-F31 \\sim F36-F32
 with sigma of 0.02
 F26-F30 \\sim F26-F28 \\sim F26-F29 \\sim F26-F27 \\sim F25-F30 \\sim F25-F28
\\sim F25-F29 \\sim F25-F27
 \\sim F30-F29 \\sim F30-F27 \\sim F28-F29 \\sim F28-F27
 with sigma of 0.02
 F16-F15 \\sim F16-F17 \\sim F16-F14 \\sim F16-F13 \\sim F18-F15 \\sim F18-F17
\\sim F18-F14 \\sim F18-F13
 \\sim F15-F14 \\sim F15-F13 \\sim F17-F14 \\sim F17-F13
 with sigma of 0.02
 F20-F23 \\sim F20-F21 \\sim F20-F24 \\sim F20-F22 \\sim F19-F23 \\sim F19-F21
\\sim F19-F24 \\sim F19-F22
 \\sim F23-F24 \\sim F23-F22 \\sim F21-F24 \\sim F21-F22
 with sigma of 0.02
4. Uiso/Uaniso restraints and constraints
Uiso(F34) = Uiso(S6) = Uiso(F31) = Uiso(F35) = Uiso(F32) = Uiso(F33) = Uiso(F36)
Uiso(F26) = Uiso(S5) = Uiso(F30) = Uiso(F29) = Uiso(F28) = Uiso(F27) = Uiso(F25)
Uiso(F16) = Uiso(S3) = Uiso(F13) = Uiso(F17) = Uiso(F18) = Uiso(F15) = Uiso(F14)
Uiso(F22) = Uiso(S4) = Uiso(F21) = Uiso(F23) = Uiso(F24) = Uiso(F19) = Uiso(F20)
5. Rigid body (RIGU) restrains
 C49, C50, C51, C52, C53, C54
 with sigma for 1-2 distances of 0.004 and sigma for 1-3 distances of 0.004
 C72, C71, C70, C69, C68, C67
 with sigma for 1-2 distances of 0.004 and sigma for 1-3 distances of 0.004
6. Others
 Sof(S6)=Sof(F34)=Sof(F31)=Sof(F35)=Sof(F32)=Sof(F33)=Sof(F36)=FVAR(1)
 Sof(S5)=Sof(F26)=Sof(F30)=Sof(F29)=Sof(F28)=Sof(F27)=Sof(F25)=FVAR(2)
 Sof(S3)=Sof(F13)=Sof(F17)=Sof(F16)=Sof(F18)=Sof(F15)=Sof(F14)=FVAR(3)
 Sof(S4)=Sof(F21)=Sof(F23)=Sof(F24)=Sof(F19)=Sof(F20)=Sof(F22)=FVAR(4)
 Fixed Sof: O7(0.5) O6(0.5) O5(0.5) O8(0.5) O9(0.5) O4(0.5)
7.a Ternary CH refined with riding coordinates:
 C144(H144), C109(H109), C48(H48), C121(H121), C132(H132), C115(H115),
 C127(H127), C114(H114), C126(H126), C120(H120), C42(H42), C138(H138), C72(H72),
  C43(H43), C54(H54), C37(H37), C139(H139), C67(H67), C55(H55), C59(H59),
 C133(H133), C66(H66), C61(H61), C49(H49)
7.b Secondary CH2 refined with riding coordinates:
 C110(H11A,H11B), C116(H11C,H11D), C125(H12A,H12B), C113(H11E,H11F), C38(H38A,
 H38B), C111(H11G,H11H), C122(H12C,H12D), C123(H12E,H12F), C143(H14A,H14B),
 C47(H47A,H47B), C128(H12G,H12H), C140(H14C,H14D), C142(H14E,H14F), C134(H13A,
 H13B), C130(H13C,H13D), C112(H11I,H11J), C119(H11K,H11L), C131(H13E,H13F),
 C124(H12I,H12J), C135(H13G,H13H), C44(H44A,H44B), C65(H65A,H65B), C41(H41A,
 H41B), C46(H46A,H46B), C117(H11M,H11N), C129(H12K,H12L), C60(H60A,H60B),
 C71(H71A,H71B), C118(H11O,H11P), C58(H58A,H58B), C136(H13I,H13J), C141(H14G,
 H14H), C45(H45A,H45B), C40(H40A,H40B), C137(H13K,H13L), C39(H39A,H39B),
 C56(H56A,H56B), C53(H53A,H53B), C57(H57A,H57B), C50(H50A,H50B), C52(H52A,H52B),
  C64(H64A,H64B), C68(H68A,H68B), C51(H51A,H51B), C62(H62A,H62B), C63(H63A,
 H63B), C70(H70A,H70B), C69(H69A,H69B)
7.c Aromatic/amide H refined with riding coordinates:
 C103(H103), C101(H101), C107(H107), C106(H106), C31(H31), C105(H105),
 C108(H108), C78(H78), C34(H34), C96(H96), C35(H35), C74(H74), C36(H36),
 C83(H83), C9(H9), C29(H29), C33(H33), C22(H22), C76(H76), C80(H80), C85(H85),
 C25(H25), C81(H81), C87(H87), C98(H98), C4(H4), C26(H26), C24(H24), C8(H8),
 C6(H6), C7(H7), C20(H20), C94(H94), C90(H90), C97(H97), C27(H27), C89(H89),
 C2(H2), C79(H79), C88(H88), C92(H92), C99(H99), C16(H16), C11(H11), C15(H15),
 C13(H13), C18(H18), C17(H17)
;
_olex2_submission_special_instructions 'No special instructions were received'

loop_
_space_group_symop_operation_xyz
'x, y, z'

loop_
_atom_site_label
_atom_site_type_symbol
_atom_site_fract_x
_atom_site_fract_y
_atom_site_fract_z
_atom_site_U_iso_or_equiv
_atom_site_adp_type
_atom_site_occupancy
_atom_site_site_symmetry_order
_atom_site_calc_flag
_atom_site_refinement_flags_posn
_atom_site_refinement_flags_adp
_atom_site_refinement_flags_occupancy
_atom_site_disorder_assembly
_atom_site_disorder_group
S2 S 0.9241(3) 0.8736(3) 0.1224(3) 0.0767(9) Uani 1 1 d . . . . .
S1 S 0.6762(3) 0.6239(3) 0.8700(3) 0.0796(9) Uani 1 1 d . . . . .
N16 N 1.1257(5) 1.1152(5) -0.1754(5) 0.0368(15) Uani 1 1 d . . . . .
N15 N 1.1283(5) 1.1008(5) -0.0034(5) 0.0384(16) Uani 1 1 d . . . . .
N22 N 0.7810(5) 1.0725(5) -0.1778(5) 0.0346(14) Uani 1 1 d . . . . .
N12 N 0.4213(6) 0.9341(6) 1.0099(6) 0.0487(19) Uani 1 1 d . . . . .
N10 N 0.4557(6) 0.7422(5) 0.6560(6) 0.0471(19) Uani 1 1 d . . . . .
N4 N 0.7996(5) 0.9347(5) 0.6651(6) 0.0449(18) Uani 1 1 d . . . . .
N24 N 1.1683(5) 0.7268(5) -0.1757(5) 0.0361(15) Uani 1 1 d . . . . .
C103 C 0.9641(6) 0.9389(6) -0.1706(6) 0.0350(17) Uani 1 1 d . . . . .
H103 H 0.9231 0.9176 -0.1702 0.042 Uiso 1 1 calc R . . . .
N6 N 0.8432(6) 0.3984(5) 0.6330(6) 0.0487(19) Uani 1 1 d . . . . .
C101 C 0.9939(6) 1.0595(5) -0.1709(6) 0.0347(17) Uani 1 1 d . . . . .
H101 H 0.9731 1.1211 -0.1704 0.042 Uiso 1 1 calc R . . . .
N5 N 0.9967(6) 0.3899(6) 0.6638(6) 0.0454(18) Uani 1 1 d . . . . .
C107 C 0.8377(6) 1.0925(5) -0.1702(5) 0.0318(16) Uani 1 1 d . . . . .
H107 H 0.8167 1.1511 -0.1630 0.038 Uiso 1 1 calc R . . . .
N9 N 0.4567(5) 0.9171(5) 0.6346(5) 0.0419(17) Uani 1 1 d . . . . .
N17 N 0.7457(6) 1.1188(5) 0.3502(6) 0.0468(18) Uani 1 1 d . . . . .
C106 C 1.1466(6) 1.0319(6) -0.1691(5) 0.0328(16) Uani 1 1 d . . . . .
H106 H 1.2059 0.9876 -0.1633 0.039 Uiso 1 1 calc R . . . .
N21 N 0.6206(5) 1.0788(5) -0.0113(5) 0.0383(15) Uani 1 1 d . . . . .
N19 N 0.6266(6) 0.6998(5) 0.3483(5) 0.0435(17) Uani 1 1 d . . . . .
N14 N 1.1658(6) 0.5803(5) 0.3514(5) 0.0418(17) Uani 1 1 d . . . . .
N23 N 1.1507(5) 0.5709(5) -0.0051(5) 0.0382(16) Uani 1 1 d . . . . .
C102 C 0.9327(6) 1.0302(6) -0.1721(6) 0.0344(17) Uani 1 1 d . . . . .
N7 N 0.4813(6) 0.3667(6) 1.0054(7) 0.055(2) Uani 1 1 d . . . . .
C31 C 0.6237(6) 0.9197(6) 0.8015(7) 0.043(2) Uani 1 1 d . . . . .
H31 H 0.6658 0.9189 0.8217 0.052 Uiso 1 1 calc R . . . .
C105 C 1.1139(6) 0.9110(6) -0.1706(6) 0.0364(17) Uani 1 1 d . . . . .
H105 H 1.1762 0.8713 -0.1713 0.044 Uiso 1 1 calc R . . . .
N13 N 1.1180(5) 0.7536(5) 0.3762(5) 0.0418(16) Uani 1 1 d . . . . .
C144 C 1.1988(7) 0.6718(6) 0.3934(6) 0.0395(18) Uani 1 1 d . . . . .
H144 H 1.2549 0.6753 0.3354 0.047 Uiso 1 1 calc R . . . .
C109 C 1.1896(6) 0.6343(5) -0.1751(5) 0.0310(16) Uani 1 1 d . . . . .
H109 H 1.1323 0.6273 -0.1676 0.037 Uiso 1 1 calc R . . . .
N18 N 0.5975(6) 1.0721(5) 0.3687(6) 0.0459(18) Uani 1 1 d . . . . .
N20 N 0.8011(5) 0.5544(6) 0.3707(5) 0.0436(17) Uani 1 1 d . . . . .
C108 C 1.0844(6) 0.7832(6) -0.1688(5) 0.0332(17) Uani 1 1 d . . . . .
H108 H 1.0395 0.7629 -0.1627 0.040 Uiso 1 1 calc R . . . .
C73 C 0.9017(7) 1.0146(6) 0.2985(6) 0.043(2) Uani 1 1 d . . . . .
C48 C 1.0062(8) 0.3681(6) 0.5880(7) 0.052(2) Uani 1 1 d . . . . .
H48 H 0.9970 0.4273 0.5342 0.062 Uiso 1 1 calc R . . . .
N2 N 0.9850(6) 0.4197(6) 1.0186(6) 0.055(2) Uani 1 1 d . . . . .
C78 C 0.9670(7) 0.9254(6) 0.3267(6) 0.0406(19) Uani 1 1 d . . . . .
H78 H 0.9488 0.8827 0.3875 0.049 Uiso 1 1 calc R . . . .
C121 C 1.1951(6) 1.1362(6) -0.1715(6) 0.0353(17) Uani 1 1 d . . . . .
H121 H 1.2517 1.0792 -0.1639 0.042 Uiso 1 1 calc R . . . .
C82 C 1.0626(7) 0.5811(6) 0.2980(6) 0.0409(19) Uani 1 1 d . . . . .
C104 C 1.0550(6) 0.8780(6) -0.1698(5) 0.0328(16) Uani 1 1 d . . . . .
C34 C 0.4383(7) 0.9116(7) 0.7147(7) 0.048(2) Uani 1 1 d . . . . .
H34 H 0.3802 0.9037 0.7599 0.058 Uiso 1 1 calc R . . . .
C100 C 1.0822(6) 1.0014(5) -0.1705(6) 0.0338(17) Uani 1 1 d . . . . .
N3 N 0.9743(6) 0.7760(6) 0.6466(6) 0.052(2) Uani 1 1 d . . . . .
C96 C 0.6254(7) 0.9205(7) 0.3204(6) 0.044(2) Uani 1 1 d . . . . .
H96 H 0.6262 0.9033 0.3808 0.052 Uiso 1 1 calc R . . . .
C28 C 0.5023(7) 0.9165(6) 0.7441(7) 0.044(2) Uani 1 1 d . . . . .
C35 C 0.7476(7) 0.9235(6) 0.6457(7) 0.050(2) Uani 1 1 d . . . . .
H35 H 0.7689 0.9166 0.5871 0.060 Uiso 1 1 calc R . . . .
C30 C 0.6521(7) 0.9202(6) 0.7118(7) 0.047(2) Uani 1 1 d . . . . .
C74 C 0.9267(7) 1.0741(7) 0.2102(7) 0.044(2) Uani 1 1 d . . . . .
H74 H 0.8815 1.1330 0.1908 0.053 Uiso 1 1 calc R . . . .
C36 C 0.5037(7) 0.9223(7) 0.9554(7) 0.048(2) Uani 1 1 d . . . . .
H36 H 0.5497 0.9140 0.9758 0.057 Uiso 1 1 calc R . . . .
C83 C 1.1253(7) 0.5846(6) 0.2085(6) 0.0396(19) Uani 1 1 d . . . . .
H83 H 1.1844 0.5903 0.1891 0.047 Uiso 1 1 calc R . . . .
C9 C 0.9726(7) 0.4033(7) 0.9648(7) 0.047(2) Uani 1 1 d . . . . .
H9 H 0.9636 0.3459 0.9851 0.056 Uiso 1 1 calc R . . . .
C29 C 0.5911(7) 0.9176(7) 0.6843(7) 0.046(2) Uani 1 1 d . . . . .
H29 H 0.6112 0.9166 0.6233 0.055 Uiso 1 1 calc R . . . .
C75 C 1.0185(6) 1.0500(6) 0.1467(7) 0.0398(19) Uani 1 1 d . . . . .
C33 C 0.4744(7) 0.9183(7) 0.8324(7) 0.047(2) Uani 1 1 d . . . . .
H33 H 0.4130 0.9179 0.8741 0.056 Uiso 1 1 calc R . . . .
C32 C 0.5339(7) 0.9205(7) 0.8611(6) 0.046(2) Uani 1 1 d . . . . .
C132 C 0.5785(7) 1.1541(6) 0.3877(7) 0.045(2) Uani 1 1 d . . . . .
H132 H 0.5806 1.2085 0.3284 0.054 Uiso 1 1 calc R . . . .
C110 C 1.2683(7) 0.6199(6) -0.2660(7) 0.044(2) Uani 1 1 d . . . . .
H11A H 1.2451 0.6637 -0.3195 0.053 Uiso 1 1 calc R . . . .
H11B H 1.3219 0.6334 -0.2754 0.053 Uiso 1 1 calc R . . . .
C115 C 0.6878(6) 1.1404(5) -0.1769(6) 0.0346(17) Uani 1 1 d . . . . .
H115 H 0.6792 1.1967 -0.1676 0.042 Uiso 1 1 calc R . . . .
C77 C 1.0562(6) 0.9001(6) 0.2668(6) 0.0369(18) Uani 1 1 d . . . . .
C127 C 0.6547(6) 1.1344(6) 0.4221(6) 0.0369(17) Uani 1 1 d . . . . .
H127 H 0.6562 1.0770 0.4787 0.044 Uiso 1 1 calc R . . . .
C22 C 0.6272(8) 0.4178(6) 0.8302(8) 0.055(3) Uani 1 1 d . . . . .
H22 H 0.6473 0.3572 0.8725 0.065 Uiso 1 1 calc R . . . .
C76 C 1.0828(6) 0.9622(6) 0.1752(6) 0.0368(18) Uani 1 1 d . . . . .
H76 H 1.1445 0.9440 0.1332 0.044 Uiso 1 1 calc R . . . .
C80 C 1.0451(6) 1.1154(6) 0.0533(6) 0.0373(18) Uani 1 1 d . . . . .
H80 H 0.9977 1.1719 0.0340 0.045 Uiso 1 1 calc R . . . .
C86 C 0.9500(6) 0.5725(6) 0.2623(5) 0.0361(18) Uani 1 1 d . . . . .
C85 C 1.0122(6) 0.5756(6) 0.1730(6) 0.0371(18) Uani 1 1 d . . . . .
H85 H 0.9947 0.5752 0.1297 0.045 Uiso 1 1 calc R . . . .
C114 C 1.2260(6) 0.5630(6) -0.0926(6) 0.0348(17) Uani 1 1 d . . . . .
H114 H 1.2795 0.5749 -0.0983 0.042 Uiso 1 1 calc R . . . .
C25 C 0.5378(7) 0.6893(6) 0.6408(6) 0.045(2) Uani 1 1 d . . . . .
H25 H 0.5833 0.7094 0.5830 0.053 Uiso 1 1 calc R . . . .
C84 C 1.0992(6) 0.5794(6) 0.1467(6) 0.0382(18) Uani 1 1 d . . . . .
C116 C 0.6783(7) 1.1687(7) -0.2710(7) 0.051(2) Uani 1 1 d . . . . .
H11C H 0.6950 1.1117 -0.2832 0.061 Uiso 1 1 calc R . . . .
H11D H 0.7228 1.2022 -0.3213 0.061 Uiso 1 1 calc R . . . .
C81 C 1.1297(6) 0.8104(6) 0.2931(7) 0.0410(19) Uani 1 1 d . . . . .
H81 H 1.1882 0.7944 0.2461 0.049 Uiso 1 1 calc R . . . .
C125 C 1.2123(7) 1.2108(7) -0.0898(8) 0.051(2) Uani 1 1 d . . . . .
H12A H 1.1794 1.2376 -0.0389 0.061 Uiso 1 1 calc R . . . .
H12B H 1.2695 1.1580 -0.0783 0.061 Uiso 1 1 calc R . . . .
C126 C 1.1484(6) 1.1745(5) -0.0892(6) 0.0366(18) Uani 1 1 d . . . . .
H126 H 1.0882 1.2268 -0.0949 0.044 Uiso 1 1 calc R . . . .
C87 C 0.9762(7) 0.5774(6) 0.3250(6) 0.043(2) Uani 1 1 d . . . . .
H87 H 0.9331 0.5781 0.3857 0.051 Uiso 1 1 calc R . . . .
C98 C 0.6290(6) 0.9968(6) 0.0478(6) 0.0399(18) Uani 1 1 d . . . . .
H98 H 0.6360 0.9493 0.0305 0.048 Uiso 1 1 calc R . . . .
C21 C 0.5349(8) 0.4774(7) 0.8595(8) 0.056(3) Uani 1 1 d . . . . .
C4 C 0.9727(7) 0.4427(6) 0.8074(6) 0.0410(19) Uani 1 1 d . . . . .
H4 H 0.9721 0.3816 0.8261 0.049 Uiso 1 1 calc R . . . .
C26 C 0.4664(8) 0.4491(6) 0.9500(8) 0.052(2) Uani 1 1 d . . . . .
H26 H 0.4077 0.4952 0.9680 0.063 Uiso 1 1 calc R . . . .
C5 C 0.9711(7) 0.4704(7) 0.8698(7) 0.049(2) Uani 1 1 d . . . . .
C120 C 0.6171(6) 1.0961(5) -0.1000(6) 0.0348(17) Uani 1 1 d . . . . .
H120 H 0.6313 1.0354 -0.1052 0.042 Uiso 1 1 calc R . . . .
C24 C 0.6610(7) 0.5350(6) 0.6794(7) 0.045(2) Uani 1 1 d . . . . .
H24 H 0.7034 0.5543 0.6186 0.055 Uiso 1 1 calc R . . . .
C8 C 0.9821(7) 0.4747(6) 0.6482(6) 0.044(2) Uani 1 1 d . . . . .
H8 H 0.9757 0.5202 0.5901 0.052 Uiso 1 1 calc R . . . .
C6 C 0.9704(7) 0.5615(7) 0.8420(7) 0.047(2) Uani 1 1 d . . . . .
H6 H 0.9711 0.5799 0.8844 0.056 Uiso 1 1 calc R . . . .
C42 C 0.3878(7) 0.9124(6) 0.6138(6) 0.045(2) Uani 1 1 d . . . . .
H42 H 0.3320 0.9047 0.6714 0.054 Uiso 1 1 calc R . . . .
C7 C 0.9650(7) 0.7201(7) 0.7288(8) 0.053(2) Uani 1 1 d . . . . .
H7 H 0.9555 0.7400 0.7756 0.064 Uiso 1 1 calc R . . . .
C91 C 0.6299(6) 0.8541(6) 0.2943(6) 0.0406(19) Uani 1 1 d . . . . .
C113 C 1.2577(7) 0.4644(6) -0.0907(6) 0.0423(19) Uani 1 1 d . . . . .
H11E H 1.2039 0.4523 -0.0830 0.051 Uiso 1 1 calc R . . . .
H11F H 1.2797 0.4195 -0.0367 0.051 Uiso 1 1 calc R . . . .
C20 C 0.5058(8) 0.5677(7) 0.7968(7) 0.050(2) Uani 1 1 d . . . . .
H20 H 0.4435 0.6091 0.8150 0.060 Uiso 1 1 calc R . . . .
C138 C 0.7199(6) 0.5341(6) 0.3896(7) 0.043(2) Uani 1 1 d . . . . .
H138 H 0.7242 0.5312 0.3318 0.052 Uiso 1 1 calc R . . . .
C38 C 0.3655(9) 0.8279(7) 0.5510(9) 0.062(3) Uani 1 1 d . . . . .
H38A H 0.3095 0.8170 0.6056 0.075 Uiso 1 1 calc R . . . .
H38B H 0.3975 0.7749 0.5269 0.075 Uiso 1 1 calc R . . . .
C111 C 1.3006(7) 0.5188(7) -0.2614(7) 0.046(2) Uani 1 1 d . . . . .
H11G H 1.2472 0.5064 -0.2542 0.055 Uiso 1 1 calc R . . . .
H11H H 1.3507 0.5104 -0.3206 0.055 Uiso 1 1 calc R . . . .
C72 C 0.8902(7) 0.9426(7) 0.5922(7) 0.050(2) Uani 1 1 d . U . . .
H72 H 0.8969 0.9344 0.5363 0.060 Uiso 1 1 calc R . . . .
C43 C 0.9389(8) 0.3274(7) 0.6158(8) 0.053(3) Uani 1 1 d . . . . .
H43 H 0.9425 0.2720 0.6738 0.064 Uiso 1 1 calc R . . . .
C54 C 0.4059(9) 0.3477(8) 1.0884(10) 0.075(3) Uani 1 1 d . U . . .
H54 H 0.3491 0.4054 1.0865 0.090 Uiso 1 1 calc R . . . .
C122 C 1.2216(7) 1.2150(7) -0.2645(7) 0.049(2) Uani 1 1 d . . . . .
H12C H 1.2544 1.1908 -0.3174 0.059 Uiso 1 1 calc R . . . .
H12D H 1.1639 1.2680 -0.2743 0.059 Uiso 1 1 calc R . . . .
C94 C 0.6243(6) 1.0353(6) 0.1694(6) 0.043(2) Uani 1 1 d . . . . .
H94 H 0.6246 1.0962 0.1267 0.052 Uiso 1 1 calc R . . . .
C90 C 0.8605(6) 0.5649(6) 0.2881(6) 0.0399(18) Uani 1 1 d . . . . .
H90 H 0.8451 0.5678 0.2414 0.048 Uiso 1 1 calc R . . . .
C97 C 0.6310(7) 0.7620(7) 0.3607(6) 0.046(2) Uani 1 1 d . . . . .
H97 H 0.6353 0.7473 0.4187 0.056 Uiso 1 1 calc R . . . .
C95 C 0.6199(7) 1.0108(6) 0.2598(7) 0.044(2) Uani 1 1 d . . . . .
C93 C 0.6283(6) 0.9719(6) 0.1413(6) 0.0405(19) Uani 1 1 d . . . . .
C3 C 0.9751(6) 0.5036(7) 0.7172(7) 0.043(2) Uani 1 1 d . . . . .
N11 N 0.4470(7) 0.7652(9) 1.1679(7) 0.080(4) Uani 1 1 d . . . . .
C27 C 0.7870(8) 0.3794(6) 0.7122(8) 0.050(2) Uani 1 1 d . . . . .
H27 H 0.8068 0.3202 0.7564 0.060 Uiso 1 1 calc R . . . .
C89 C 1.1669(6) 0.5812(6) 0.0531(6) 0.0372(17) Uani 1 1 d . . . . .
H89 H 1.2240 0.5902 0.0349 0.045 Uiso 1 1 calc R . . . .
C23 C 0.6891(8) 0.4439(7) 0.7431(7) 0.052(2) Uani 1 1 d . . . . .
C37 C 0.4310(7) 0.8313(6) 0.5807(7) 0.048(2) Uani 1 1 d . . . . .
H37 H 0.4896 0.8372 0.5264 0.058 Uiso 1 1 calc R . . . .
C139 C 1.1805(6) 0.5800(5) 0.4268(5) 0.0336(16) Uani 1 1 d . . . . .
H139 H 1.1227 0.5783 0.4831 0.040 Uiso 1 1 calc R . . . .
C123 C 1.2865(7) 1.2491(7) -0.2608(8) 0.052(2) Uani 1 1 d . . . . .
H12E H 1.3455 1.1967 -0.2545 0.062 Uiso 1 1 calc R . . . .
H12F H 1.3026 1.2997 -0.3197 0.062 Uiso 1 1 calc R . . . .
C143 C 1.2168(8) 0.6717(6) 0.4710(7) 0.051(2) Uani 1 1 d . . . . .
H14A H 1.2289 0.7298 0.4507 0.061 Uiso 1 1 calc R . . . .
H14B H 1.1602 0.6704 0.5275 0.061 Uiso 1 1 calc R . . . .
C47 C 1.1101(9) 0.3004(9) 0.5580(8) 0.063(3) Uani 1 1 d . . . . .
H47A H 1.1547 0.3334 0.5326 0.076 Uiso 1 1 calc R . . . .
H47B H 1.1229 0.2455 0.6130 0.076 Uiso 1 1 calc R . . . .
C1 C 0.9685(7) 0.6249(7) 0.7540(7) 0.048(2) Uani 1 1 d . . . . .
C2 C 0.9737(7) 0.5933(7) 0.6907(7) 0.048(2) Uani 1 1 d . . . . .
H2 H 0.9763 0.6343 0.6289 0.058 Uiso 1 1 calc R . . . .
C79 C 0.8077(7) 1.0372(6) 0.3639(6) 0.043(2) Uani 1 1 d . . . . .
H79 H 0.7910 0.9888 0.4202 0.051 Uiso 1 1 calc R . . . .
C128 C 0.6331(7) 1.2172(7) 0.4473(7) 0.047(2) Uani 1 1 d . . . . .
H12G H 0.6373 1.2728 0.3903 0.056 Uiso 1 1 calc R . . . .
H12H H 0.6804 1.2019 0.4731 0.056 Uiso 1 1 calc R . . . .
C88 C 1.0852(6) 0.5864(6) 0.3666(6) 0.0375(18) Uani 1 1 d . . . . .
H88 H 1.0371 0.5947 0.4233 0.045 Uiso 1 1 calc R . . . .
C19 C 0.5688(8) 0.5961(7) 0.7080(7) 0.050(2) Uani 1 1 d . . . . .
C92 C 0.6316(7) 0.8802(6) 0.2033(6) 0.0421(19) Uani 1 1 d . . . . .
H92 H 0.6348 0.8362 0.1839 0.051 Uiso 1 1 calc R . . . .
C140 C 1.2638(7) 0.4954(6) 0.4512(6) 0.0434(19) Uani 1 1 d . . . . .
H14C H 1.2505 0.4374 0.4735 0.052 Uiso 1 1 calc R . . . .
H14D H 1.3201 0.4951 0.3944 0.052 Uiso 1 1 calc R . . . .
C142 C 1.3004(8) 0.5873(6) 0.4943(8) 0.051(2) Uani 1 1 d . . . . .
H14E H 1.3103 0.5884 0.5448 0.062 Uiso 1 1 calc R . . . .
H14F H 1.3577 0.5902 0.4388 0.062 Uiso 1 1 calc R . . . .
C67 C 0.9699(7) 0.8700(7) 0.6274(8) 0.053(2) Uani 1 1 d . U . . .
H67 H 0.9605 0.8754 0.6860 0.064 Uiso 1 1 calc R . . . .
F2 F 0.7349(9) 0.6866(9) 0.8124(10) 0.133(4) Uani 1 1 d . . . . .
C99 C 0.6106(7) 1.0843(6) 0.2872(7) 0.045(2) Uani 1 1 d . . . . .
H99 H 0.6148 1.1429 0.2407 0.054 Uiso 1 1 calc R . . . .
C134 C 0.5431(7) 0.5872(7) 0.4444(7) 0.051(2) Uani 1 1 d . . . . .
H13A H 0.4847 0.6351 0.4678 0.061 Uiso 1 1 calc R . . . .
H13B H 0.5429 0.5888 0.3870 0.061 Uiso 1 1 calc R . . . .
F9 F 0.9830(8) 0.9381(8) 0.0607(8) 0.112(3) Uani 1 1 d . . . . .
F6 F 0.6146(8) 0.6848(8) 0.8069(8) 0.116(3) Uani 1 1 d . . . . .
C130 C 0.4608(7) 1.2587(9) 0.4830(9) 0.058(3) Uani 1 1 d . . . . .
H13C H 0.3980 1.2706 0.5311 0.070 Uiso 1 1 calc R . . . .
H13D H 0.4594 1.3155 0.4269 0.070 Uiso 1 1 calc R . . . .
F10 F 0.9825(8) 0.8160(8) 0.1838(8) 0.118(3) Uani 1 1 d . . . . .
C112 C 1.3373(7) 0.4491(7) -0.1808(7) 0.044(2) Uani 1 1 d . . . . .
H11I H 1.3924 0.4591 -0.1883 0.053 Uiso 1 1 calc R . . . .
H11J H 1.3569 0.3843 -0.1786 0.053 Uiso 1 1 calc R . . . .
C55 C 0.3972(7) 0.9387(8) 1.0996(8) 0.059(3) Uani 1 1 d . . . . .
H55 H 0.4539 0.9374 1.1024 0.071 Uiso 1 1 calc R . . . .
C119 C 0.5170(7) 1.1600(7) -0.1015(7) 0.050(2) Uani 1 1 d . . . . .
H11K H 0.4720 1.1271 -0.0513 0.060 Uiso 1 1 calc R . . . .
H11L H 0.5006 1.2173 -0.0898 0.060 Uiso 1 1 calc R . . . .
C131 C 0.4813(8) 1.1784(9) 0.4591(8) 0.058(3) Uani 1 1 d . . . . .
H13E H 0.4335 1.1937 0.4339 0.070 Uiso 1 1 calc R . . . .
H13F H 0.4770 1.1231 0.5164 0.070 Uiso 1 1 calc R . . . .
C124 C 1.2399(7) 1.2843(7) -0.1813(9) 0.054(3) Uani 1 1 d . . . . .
H12I H 1.1832 1.3394 -0.1900 0.065 Uiso 1 1 calc R . . . .
H12J H 1.2832 1.3047 -0.1802 0.065 Uiso 1 1 calc R . . . .
N1 N 0.8107(8) 0.3991(9) 1.1722(6) 0.074(3) Uani 1 1 d . . . . .
C59 C 0.3726(9) 0.8499(11) 1.1765(8) 0.074(4) Uani 1 1 d . . . . .
H59 H 0.3196 0.8495 1.1687 0.089 Uiso 1 1 calc R . . . .
C135 C 0.5452(8) 0.4906(8) 0.5178(8) 0.060(3) Uani 1 1 d . . . . .
H13G H 0.4928 0.4753 0.5272 0.072 Uiso 1 1 calc R . . . .
H13H H 0.5363 0.4916 0.5779 0.072 Uiso 1 1 calc R . . . .
C44 C 0.9512(11) 0.2986(10) 0.5396(12) 0.088(5) Uani 1 1 d . . . . .
H44A H 0.9376 0.3548 0.4857 0.105 Uiso 1 1 calc R . . . .
H44B H 0.9073 0.2651 0.5638 0.105 Uiso 1 1 calc R . . . .
C65 C 1.0683(10) 0.3223(10) 1.1321(11) 0.078(4) Uani 1 1 d . . . . .
H65A H 1.0736 0.3806 1.1226 0.093 Uiso 1 1 calc R . . . .
H65B H 1.1252 0.2919 1.0880 0.093 Uiso 1 1 calc R . . . .
C41 C 0.3577(8) 1.0050(7) 0.5388(9) 0.064(3) Uani 1 1 d . . . . .
H41A H 0.4138 1.0166 0.4847 0.076 Uiso 1 1 calc R . . . .
H41B H 0.3249 1.0573 0.5640 0.076 Uiso 1 1 calc R . . . .
C46 C 1.1238(10) 0.2679(10) 0.4843(10) 0.074(4) Uani 1 1 d . . . . .
H46A H 1.1228 0.3216 0.4257 0.088 Uiso 1 1 calc R . . . .
H46B H 1.1867 0.2196 0.4719 0.088 Uiso 1 1 calc R . . . .
C133 C 0.6283(6) 0.6105(6) 0.4209(6) 0.0408(19) Uani 1 1 d . . . . .
H133 H 0.6252 0.6137 0.4779 0.049 Uiso 1 1 calc R . . . .
C117 C 0.5775(8) 1.2323(7) -0.2720(8) 0.056(3) Uani 1 1 d . . . . .
H11M H 0.5632 1.2926 -0.2672 0.067 Uiso 1 1 calc R . . . .
H11N H 0.5726 1.2456 -0.3318 0.067 Uiso 1 1 calc R . . . .
C129 C 0.5344(8) 1.2402(8) 0.5193(8) 0.058(3) Uani 1 1 d . . . . .
H12K H 0.5319 1.1872 0.5786 0.070 Uiso 1 1 calc R . . . .
H12L H 0.5206 1.2962 0.5317 0.070 Uiso 1 1 calc R . . . .
C60 C 0.3386(12) 0.8493(14) 1.2749(10) 0.096(5) Uani 1 1 d . . . . .
H60A H 0.3182 0.7942 1.3195 0.115 Uiso 1 1 calc R . . . .
H60B H 0.3911 0.8436 1.2876 0.115 Uiso 1 1 calc R . . . .
F7 F 0.9866(8) 0.8130(8) 0.0619(7) 0.105(3) Uani 1 1 d . . . . .
C71 C 0.8918(10) 1.0394(9) 0.5655(11) 0.083(4) Uani 1 1 d . U . . .
H71A H 0.8418 1.0875 0.5379 0.099 Uiso 1 1 calc R . . . .
H71B H 0.8779 1.0499 0.6225 0.099 Uiso 1 1 calc R . . . .
F1 F 0.6125(8) 0.5607(8) 0.9321(9) 0.115(3) Uani 1 1 d . . . . .
C118 C 0.5089(6) 1.1870(6) -0.1940(8) 0.049(2) Uani 1 1 d . . . . .
H11O H 0.5191 1.1303 -0.2028 0.059 Uiso 1 1 calc R . . . .
H11P H 0.4446 1.2305 -0.1941 0.059 Uiso 1 1 calc R . . . .
F3 F 0.7366(9) 0.5609(8) 0.8086(8) 0.117(3) Uani 1 1 d . . . . .
C58 C 0.2600(12) 0.9351(15) 1.2890(11) 0.105(6) Uani 1 1 d . . . . .
H58A H 0.2059 0.9375 1.2816 0.127 Uiso 1 1 calc R . . . .
H58B H 0.2409 0.9323 1.3537 0.127 Uiso 1 1 calc R . . . .
C136 C 0.6391(7) 0.4145(7) 0.4883(8) 0.055(2) Uani 1 1 d . . . . .
H13I H 0.6412 0.3538 0.5396 0.066 Uiso 1 1 calc R . . . .
H13J H 0.6442 0.4071 0.4331 0.066 Uiso 1 1 calc R . . . .
C141 C 1.2837(8) 0.4964(7) 0.5253(7) 0.048(2) Uani 1 1 d . . . . .
H14G H 1.3400 0.4422 0.5372 0.058 Uiso 1 1 calc R . . . .
H14H H 1.2299 0.4907 0.5841 0.058 Uiso 1 1 calc R . . . .
N8 N 0.4433(9) 0.3983(9) 1.1683(8) 0.086(4) Uani 1 1 d . . . . .
C12 C 0.6559(10) 0.5044(12) 1.1619(9) 0.087(5) Uani 1 1 d . . . . .
C16 C 0.4303(11) 0.7043(11) 1.1615(9) 0.075(3) Uani 1 1 d . . . . .
H16 H 0.3717 0.7189 1.1576 0.090 Uiso 1 1 calc R . . . .
C45 C 1.0575(10) 0.2316(9) 0.5082(10) 0.073(4) Uani 1 1 d . . . . .
H45A H 1.0663 0.1714 0.5599 0.088 Uiso 1 1 calc R . . . .
H45B H 1.0684 0.2182 0.4542 0.088 Uiso 1 1 calc R . . . .
F5 F 0.6120(9) 0.6831(9) 0.9358(9) 0.131(4) Uani 1 1 d . . . . .
C40 C 0.2905(11) 1.0002(8) 0.5071(10) 0.074(4) Uani 1 1 d . . . . .
H40A H 0.2316 0.9954 0.5599 0.089 Uiso 1 1 calc R . . . .
H40B H 0.2743 1.0585 0.4559 0.089 Uiso 1 1 calc R . . . .
F4 F 0.7336(9) 0.5632(9) 0.9360(9) 0.135(4) Uani 1 1 d . . . . .
F11 F 0.8615(8) 0.8150(8) 0.1827(7) 0.109(3) Uani 1 1 d . . . . .
C137 C 0.7215(8) 0.4416(7) 0.4647(7) 0.054(2) Uani 1 1 d . . . . .
H13K H 0.7187 0.4443 0.5214 0.065 Uiso 1 1 calc R . . . .
H13L H 0.7813 0.3930 0.4444 0.065 Uiso 1 1 calc R . . . .
F12 F 0.8588(7) 0.9344(7) 0.0629(7) 0.102(3) Uani 1 1 d . . . . .
C39 C 0.3346(11) 0.9192(10) 0.4751(11) 0.081(4) Uani 1 1 d . . . . .
H39A H 0.3898 0.9272 0.4182 0.097 Uiso 1 1 calc R . . . .
H39B H 0.2892 0.9161 0.4591 0.097 Uiso 1 1 calc R . . . .
C56 C 0.3183(9) 1.0259(11) 1.1168(12) 0.082(4) Uani 1 1 d . . . . .
H56A H 0.2656 1.0358 1.1015 0.098 Uiso 1 1 calc R . . . .
H56B H 0.3400 1.0806 1.0759 0.098 Uiso 1 1 calc R . . . .
C66 C 0.9825(9) 0.3456(7) 1.1127(8) 0.062(3) Uani 1 1 d . . . . .
H66 H 0.9814 0.2882 1.1137 0.074 Uiso 1 1 calc R . . . .
C53 C 0.3837(9) 0.2676(9) 1.0953(13) 0.089(4) Uani 1 1 d . U . . .
H53A H 0.3794 0.2831 1.0346 0.107 Uiso 1 1 calc R . . . .
H53B H 0.4380 0.2094 1.1038 0.107 Uiso 1 1 calc R . . . .
C11 C 0.5883(11) 0.5894(12) 1.1629(9) 0.083(4) Uani 1 1 d . . . . .
H11 H 0.6029 0.6336 1.1656 0.100 Uiso 1 1 calc R . . . .
C14 C 0.5444(10) 0.4549(10) 1.1608(10) 0.079(4) Uani 1 1 d . . . . .
C57 C 0.2816(10) 1.0170(10) 1.2273(12) 0.084(4) Uani 1 1 d . . . . .
H57A H 0.3310 1.0181 1.2392 0.100 Uiso 1 1 calc R . . . .
H57B H 0.2250 1.0719 1.2389 0.100 Uiso 1 1 calc R . . . .
C50 C 0.3484(15) 0.2952(13) 1.2615(14) 0.134(6) Uani 1 1 d . U . . .
H50A H 0.2930 0.3526 1.2667 0.161 Uiso 1 1 calc R . . . .
H50B H 0.3669 0.2670 1.3174 0.161 Uiso 1 1 calc R . . . .
C61 C 0.8950(10) 0.3847(9) 1.1839(8) 0.073(4) Uani 1 1 d . . . . .
H61 H 0.8933 0.4452 1.1788 0.088 Uiso 1 1 calc R . . . .
C15 C 0.4823(11) 0.5423(11) 1.1603(9) 0.081(4) Uani 1 1 d . . . . .
H15 H 0.4221 0.5569 1.1598 0.097 Uiso 1 1 calc R . . . .
C13 C 0.6317(12) 0.4347(10) 1.1625(9) 0.081(4) Uani 1 1 d . . . . .
H13 H 0.6769 0.3740 1.1642 0.097 Uiso 1 1 calc R . . . .
C52 C 0.2988(13) 0.2472(13) 1.1685(16) 0.125(6) Uani 1 1 d . U . . .
H52A H 0.2923 0.1937 1.1687 0.151 Uiso 1 1 calc R . . . .
H52B H 0.2413 0.3025 1.1633 0.151 Uiso 1 1 calc R . . . .
C64 C 1.0621(11) 0.2542(11) 1.2358(11) 0.086(4) Uani 1 1 d . . . . .
H64A H 1.0620 0.1939 1.2438 0.103 Uiso 1 1 calc R . . . .
H64B H 1.1179 0.2413 1.2481 0.103 Uiso 1 1 calc R . . . .
C10 C 0.5001(9) 0.6161(11) 1.1604(8) 0.082(4) Uani 1 1 d . . . . .
C49 C 0.4311(10) 0.3207(9) 1.1719(10) 0.084(4) Uani 1 1 d . U . . .
H49 H 0.4902 0.2654 1.1725 0.101 Uiso 1 1 calc R . . . .
C68 C 1.0626(8) 0.8835(9) 0.5549(12) 0.084(4) Uani 1 1 d . U . . .
H68A H 1.0728 0.8767 0.4973 0.100 Uiso 1 1 calc R . . . .
H68B H 1.1148 0.8347 0.5788 0.100 Uiso 1 1 calc R . . . .
C51 C 0.3221(14) 0.2220(13) 1.2556(13) 0.127(6) Uani 1 1 d . U . . .
H51A H 0.3754 0.1622 1.2605 0.152 Uiso 1 1 calc R . . . .
H51B H 0.2673 0.2099 1.3114 0.152 Uiso 1 1 calc R . . . .
C18 C 0.5205(11) 0.3867(9) 1.1632(8) 0.070(3) Uani 1 1 d . . . . .
H18 H 0.5681 0.3279 1.1608 0.084 Uiso 1 1 calc R . . . .
C62 C 0.8895(12) 0.3148(13) 1.2838(10) 0.105(6) Uani 1 1 d . . . . .
H62A H 0.8881 0.2558 1.2900 0.126 Uiso 1 1 calc R . . . .
H62B H 0.8318 0.3418 1.3298 0.126 Uiso 1 1 calc R . . . .
C63 C 0.9785(12) 0.2952(12) 1.3013(11) 0.100(5) Uani 1 1 d . . . . .
H63A H 0.9794 0.3546 1.2946 0.120 Uiso 1 1 calc R . . . .
H63B H 0.9761 0.2522 1.3656 0.120 Uiso 1 1 calc R . . . .
C17 C 0.7494(11) 0.4777(14) 1.1690(8) 0.089(5) Uani 1 1 d . . . . .
H17 H 0.7623 0.5234 1.1711 0.107 Uiso 1 1 calc R . . . .
C70 C 0.9845(11) 1.0509(10) 0.4974(12) 0.104(5) Uani 1 1 d . U . . .
H70A H 0.9957 1.0461 0.4384 0.124 Uiso 1 1 calc R . . . .
H70B H 0.9825 1.1141 0.4837 0.124 Uiso 1 1 calc R . . . .
F8 F 0.8595(9) 0.9357(8) 0.1837(7) 0.119(3) Uani 1 1 d . . . . .
C69 C 1.0619(11) 0.9808(11) 0.5325(13) 0.101(5) Uani 1 1 d . U . . .
H69A H 1.0537 0.9875 0.5894 0.121 Uiso 1 1 calc R . . . .
H69B H 1.1222 0.9892 0.4850 0.121 Uiso 1 1 calc R . . . .
S4 S 0.7875(12) 1.2475(12) 0.0045(12) 0.058(5) Uiso 0.129(6) 1 d D . P A 1
S3 S 0.7996(15) 0.7370(13) 0.0089(13) 0.065(5) Uiso 0.130(7) 1 d D . P B 1
S6 S 0.7952(15) 0.7519(15) 0.5014(15) 0.075(6) Uiso 0.125(7) 1 d D . P C 1
S5 S 1.2956(19) 0.7449(17) 0.0089(17) 0.084(7) Uiso 0.118(7) 1 d D . P D 1
F21 F 0.746(2) 1.204(2) -0.017(2) 0.058(5) Uiso 0.129(6) 1 d D . P A 1
F13 F 0.9069(17) 0.691(2) -0.010(2) 0.065(5) Uiso 0.130(7) 1 d D . P B 1
F23 F 0.830(2) 1.291(2) 0.025(2) 0.058(5) Uiso 0.129(6) 1 d D . P A 1
F34 F 0.8995(17) 0.718(2) 0.459(2) 0.075(6) Uiso 0.125(7) 1 d D . P C 1
F17 F 0.800(2) 0.8189(18) 0.018(2) 0.065(5) Uiso 0.130(7) 1 d D . P B 1
F24 F 0.8734(18) 1.1569(17) 0.010(2) 0.058(5) Uiso 0.129(6) 1 d D . P A 1
F19 F 0.838(2) 1.286(2) -0.1007(15) 0.058(5) Uiso 0.129(6) 1 d D . P A 1
F20 F 0.738(2) 1.207(2) 0.1087(15) 0.058(5) Uiso 0.129(6) 1 d D . P A 1
F22 F 0.7020(18) 1.3372(17) -0.002(2) 0.058(5) Uiso 0.129(6) 1 d D . P A 1
F31 F 0.796(3) 0.672(2) 0.592(2) 0.075(6) Uiso 0.125(7) 1 d D . P C 1
F35 F 0.803(3) 0.810(2) 0.541(2) 0.075(6) Uiso 0.125(7) 1 d D . P C 1
F32 F 0.787(3) 0.840(2) 0.413(2) 0.075(6) Uiso 0.125(7) 1 d D . P C 1
F33 F 0.781(3) 0.701(2) 0.463(2) 0.075(6) Uiso 0.125(7) 1 d D . P C 1
F16 F 0.817(2) 0.786(2) -0.0959(16) 0.065(5) Uiso 0.130(7) 1 d D . P B 1
F26 F 1.204(2) 0.743(3) 0.016(3) 0.084(7) Uiso 0.118(7) 1 d D . P D 1
F18 F 0.785(2) 0.683(2) 0.1134(16) 0.065(5) Uiso 0.130(7) 1 d D . P B 1
F30 F 1.343(3) 0.641(2) 0.023(3) 0.084(7) Uiso 0.118(7) 1 d D . P D 1
F15 F 0.800(2) 0.6524(18) 0.000(2) 0.065(5) Uiso 0.130(7) 1 d D . P B 1
F36 F 0.6858(17) 0.794(2) 0.545(2) 0.075(6) Uiso 0.125(7) 1 d D . P C 1
F14 F 0.6937(16) 0.779(2) 0.029(2) 0.065(5) Uiso 0.130(7) 1 d D . P B 1
F29 F 1.257(3) 0.726(3) 0.1158(19) 0.084(7) Uiso 0.118(7) 1 d D . P D 1
F28 F 1.246(3) 0.854(2) -0.005(3) 0.084(7) Uiso 0.118(7) 1 d D . P D 1
F27 F 1.331(3) 0.770(3) -0.0978(19) 0.084(7) Uiso 0.118(7) 1 d D . P D 1
F25 F 1.384(2) 0.752(3) 0.002(3) 0.084(7) Uiso 0.118(7) 1 d D . P D 1
O7 O 1.3162(11) 0.7446(10) -0.1638(13) 0.067(4) Uani 0.5 1 d . . P E 2
O6 O 1.2692(10) 0.9158(10) 0.0009(11) 0.058(4) Uani 0.5 1 d . . P F 2
O5 O 0.6596(13) 1.2194(10) -0.0029(12) 0.075(5) Uani 0.5 1 d . . P G 2
O8 O 0.7989(16) 0.8865(14) -0.1523(16) 0.093(6) Uani 0.5 1 d . . P H 2
O9 O 0.9709(13) 0.5978(15) 0.0049(12) 0.081(5) Uani 0.5 1 d . . P I 2
O4 O 0.9491(12) 1.2560(13) -0.1571(15) 0.081(5) Uani 0.5 1 d . . P J 2

loop_
_atom_site_aniso_label
_atom_site_aniso_U_11
_atom_site_aniso_U_22
_atom_site_aniso_U_33
_atom_site_aniso_U_23
_atom_site_aniso_U_13
_atom_site_aniso_U_12
S2 0.085(2) 0.077(2) 0.0717(19) -0.0244(16) -0.0260(17) -0.0297(18)
S1 0.076(2) 0.083(2) 0.084(2) -0.0311(18) -0.0254(18) -0.0271(18)
N16 0.030(4) 0.035(3) 0.056(4) -0.016(3) -0.017(3) -0.014(3)
N15 0.034(4) 0.039(4) 0.046(4) -0.018(3) -0.022(3) -0.001(3)
N22 0.031(4) 0.036(3) 0.040(3) -0.014(3) -0.014(3) -0.011(3)
N12 0.037(5) 0.058(5) 0.057(5) -0.029(4) -0.007(4) -0.018(4)
N10 0.050(5) 0.036(4) 0.058(5) -0.003(3) -0.031(4) -0.016(4)
N4 0.032(4) 0.047(4) 0.056(5) -0.024(3) 0.001(3) -0.021(3)
N24 0.035(4) 0.032(3) 0.042(4) -0.017(3) -0.007(3) -0.012(3)
C103 0.033(4) 0.036(4) 0.044(4) -0.015(3) -0.014(4) -0.013(3)
N6 0.059(5) 0.040(4) 0.057(5) -0.022(4) -0.036(5) -0.002(4)
C101 0.045(5) 0.032(4) 0.040(4) -0.014(3) -0.020(4) -0.014(4)
N5 0.046(5) 0.049(4) 0.053(4) -0.027(4) -0.017(4) -0.014(4)
C107 0.033(4) 0.027(4) 0.039(4) -0.013(3) -0.015(3) -0.008(3)
N9 0.040(4) 0.034(4) 0.048(4) -0.008(3) -0.013(3) -0.016(3)
N17 0.049(5) 0.031(4) 0.054(5) -0.016(3) -0.018(4) -0.006(3)
C106 0.024(4) 0.040(4) 0.038(4) -0.021(3) -0.010(3) -0.005(3)
N21 0.042(4) 0.034(4) 0.043(4) -0.015(3) -0.013(3) -0.014(3)
N19 0.044(4) 0.043(4) 0.045(4) -0.016(3) -0.009(3) -0.020(3)
N14 0.050(5) 0.050(4) 0.038(4) -0.019(3) -0.019(3) -0.016(3)
N23 0.044(4) 0.049(4) 0.035(3) -0.011(3) -0.011(3) -0.028(3)
C102 0.034(4) 0.032(4) 0.042(4) -0.011(3) -0.012(3) -0.015(3)
N7 0.048(5) 0.048(5) 0.072(6) -0.010(4) -0.030(4) -0.017(4)
C31 0.035(5) 0.045(5) 0.053(5) -0.021(4) -0.007(4) -0.017(4)
C105 0.034(5) 0.037(4) 0.043(4) -0.016(3) -0.013(4) -0.012(4)
N13 0.044(4) 0.041(4) 0.041(4) -0.010(3) -0.021(3) -0.012(3)
C144 0.046(5) 0.036(4) 0.047(5) -0.012(3) -0.022(4) -0.015(4)
C109 0.034(4) 0.028(4) 0.037(4) -0.019(3) -0.006(3) -0.011(3)
N18 0.055(5) 0.042(4) 0.046(4) -0.023(3) -0.012(4) -0.016(4)
N20 0.031(4) 0.057(5) 0.049(4) -0.023(3) -0.005(3) -0.021(3)
C108 0.030(4) 0.039(4) 0.034(4) -0.016(3) -0.006(3) -0.016(4)
C73 0.046(5) 0.028(4) 0.046(5) -0.011(3) -0.025(4) 0.001(4)
C48 0.078(7) 0.032(4) 0.042(5) -0.014(4) -0.031(5) -0.003(4)
N2 0.051(5) 0.068(5) 0.064(5) -0.038(4) -0.024(4) -0.011(4)
C78 0.045(5) 0.037(4) 0.047(5) -0.021(4) -0.022(4) -0.005(4)
C121 0.024(4) 0.038(4) 0.050(5) -0.018(3) -0.013(3) -0.010(3)
C82 0.046(5) 0.044(5) 0.037(4) -0.008(3) -0.016(4) -0.022(4)
C104 0.029(4) 0.037(4) 0.036(4) -0.015(3) -0.010(3) -0.011(3)
C34 0.041(5) 0.047(5) 0.056(6) -0.019(4) -0.018(4) -0.009(4)
C100 0.039(5) 0.025(4) 0.038(4) -0.008(3) -0.019(4) -0.008(3)
N3 0.048(5) 0.045(4) 0.070(6) -0.035(4) 0.000(4) -0.025(4)
C96 0.046(5) 0.051(5) 0.037(4) -0.019(4) -0.006(4) -0.022(4)
C28 0.041(5) 0.043(5) 0.053(5) -0.019(4) -0.018(4) -0.012(4)
C35 0.054(6) 0.040(5) 0.049(5) -0.012(4) -0.010(4) -0.021(4)
C30 0.045(5) 0.042(5) 0.052(5) -0.015(4) -0.008(4) -0.021(4)
C74 0.042(5) 0.047(5) 0.046(5) -0.022(4) -0.022(4) -0.002(4)
C36 0.054(6) 0.048(5) 0.047(5) -0.017(4) -0.011(5) -0.027(5)
C83 0.044(5) 0.049(5) 0.039(4) -0.013(4) -0.019(4) -0.020(4)
C9 0.051(6) 0.048(5) 0.050(5) -0.027(4) -0.009(4) -0.018(4)
C29 0.038(5) 0.048(5) 0.047(5) -0.022(4) -0.003(4) -0.016(4)
C75 0.039(5) 0.030(4) 0.055(5) -0.014(4) -0.027(4) -0.004(3)
C33 0.035(5) 0.052(5) 0.055(5) -0.020(4) -0.004(4) -0.025(4)
C32 0.054(6) 0.046(5) 0.040(4) -0.016(4) -0.012(4) -0.019(4)
C132 0.045(5) 0.037(4) 0.058(5) -0.024(4) -0.021(4) -0.006(4)
C110 0.048(5) 0.042(5) 0.050(5) -0.022(4) -0.016(4) -0.013(4)
C115 0.036(4) 0.025(3) 0.046(4) -0.014(3) -0.020(4) -0.004(3)
C77 0.045(5) 0.038(4) 0.042(4) -0.017(3) -0.023(4) -0.011(4)
C127 0.036(5) 0.031(4) 0.039(4) -0.017(3) -0.013(4) -0.002(3)
C22 0.067(7) 0.027(4) 0.078(7) -0.007(4) -0.050(6) -0.007(4)
C76 0.035(5) 0.035(4) 0.046(5) -0.023(3) -0.014(4) -0.005(3)
C80 0.037(5) 0.032(4) 0.048(5) -0.019(3) -0.025(4) 0.002(3)
C86 0.046(5) 0.035(4) 0.034(4) -0.007(3) -0.013(4) -0.022(4)
C85 0.051(5) 0.034(4) 0.036(4) -0.015(3) -0.018(4) -0.015(4)
C114 0.034(4) 0.037(4) 0.041(4) -0.023(3) -0.013(3) -0.007(3)
C25 0.055(6) 0.037(4) 0.044(5) -0.012(4) -0.027(4) -0.008(4)
C84 0.037(5) 0.044(5) 0.043(4) -0.018(4) -0.017(4) -0.013(4)
C116 0.056(6) 0.050(5) 0.053(5) -0.015(4) -0.029(5) -0.014(5)
C81 0.040(5) 0.042(4) 0.056(5) -0.025(4) -0.021(4) -0.009(4)
C125 0.048(6) 0.053(5) 0.068(6) -0.026(5) -0.028(5) -0.013(4)
C126 0.033(4) 0.029(4) 0.058(5) -0.015(3) -0.022(4) -0.010(3)
C87 0.060(6) 0.049(5) 0.030(4) -0.010(3) -0.012(4) -0.032(4)
C98 0.038(5) 0.040(4) 0.050(5) -0.018(4) -0.014(4) -0.016(4)
C21 0.071(7) 0.036(5) 0.073(7) 0.002(4) -0.046(6) -0.022(5)
C4 0.042(5) 0.040(4) 0.042(4) -0.021(4) -0.011(4) -0.011(4)
C26 0.053(6) 0.033(5) 0.076(7) -0.008(4) -0.043(5) -0.007(4)
C5 0.047(6) 0.057(5) 0.054(5) -0.030(4) -0.016(4) -0.014(4)
C120 0.034(4) 0.026(4) 0.049(4) -0.016(3) -0.019(4) -0.004(3)
C24 0.045(5) 0.033(4) 0.054(5) -0.015(4) -0.026(4) 0.000(4)
C8 0.045(5) 0.043(5) 0.037(4) -0.018(4) -0.006(4) -0.014(4)
C6 0.040(5) 0.060(6) 0.060(6) -0.038(5) -0.016(4) -0.012(4)
C42 0.046(5) 0.040(5) 0.041(5) -0.004(4) -0.019(4) -0.013(4)
C7 0.036(5) 0.056(6) 0.080(7) -0.040(6) -0.012(5) -0.014(4)
C91 0.041(5) 0.047(5) 0.033(4) -0.018(3) -0.004(4) -0.018(4)
C113 0.047(5) 0.046(5) 0.047(5) -0.021(4) -0.022(4) -0.012(4)
C20 0.057(6) 0.040(5) 0.067(6) -0.013(4) -0.040(5) -0.011(4)
C138 0.034(5) 0.052(5) 0.051(5) -0.028(4) -0.001(4) -0.021(4)
C38 0.073(7) 0.043(5) 0.083(8) -0.022(5) -0.052(6) -0.001(5)
C111 0.037(5) 0.050(5) 0.062(6) -0.040(5) -0.017(4) 0.000(4)
C72 0.038(5) 0.054(5) 0.050(5) -0.027(4) 0.012(4) -0.028(4)
C43 0.075(7) 0.036(5) 0.065(6) -0.024(4) -0.043(6) -0.002(5)
C54 0.049(6) 0.037(5) 0.099(8) -0.004(5) -0.021(6) -0.009(5)
C122 0.036(5) 0.051(5) 0.055(5) -0.015(4) -0.012(4) -0.018(4)
C94 0.029(4) 0.037(4) 0.045(5) -0.019(4) -0.004(4) -0.002(4)
C90 0.040(5) 0.045(5) 0.046(5) -0.022(4) -0.015(4) -0.013(4)
C97 0.044(5) 0.066(6) 0.040(4) -0.025(4) -0.006(4) -0.026(5)
C95 0.040(5) 0.047(5) 0.052(5) -0.027(4) -0.001(4) -0.023(4)
C93 0.040(5) 0.037(4) 0.044(4) -0.017(3) -0.004(4) -0.019(4)
C3 0.029(4) 0.050(5) 0.056(5) -0.035(4) -0.002(4) -0.011(4)
N11 0.047(6) 0.106(9) 0.041(5) -0.006(5) -0.009(4) -0.017(6)
C27 0.061(6) 0.028(4) 0.078(7) -0.010(4) -0.051(6) -0.006(4)
C89 0.033(5) 0.036(4) 0.043(4) -0.017(3) -0.012(4) -0.008(3)
C23 0.079(7) 0.040(5) 0.056(6) -0.009(4) -0.047(6) -0.016(5)
C37 0.050(6) 0.034(4) 0.048(5) -0.003(4) -0.025(4) -0.007(4)
C139 0.039(4) 0.038(4) 0.034(4) -0.013(3) -0.021(3) -0.010(3)
C123 0.032(5) 0.048(5) 0.072(6) -0.009(5) -0.023(5) -0.015(4)
C143 0.075(7) 0.035(4) 0.064(6) -0.011(4) -0.045(6) -0.017(4)
C47 0.065(7) 0.080(7) 0.061(6) -0.042(6) -0.015(5) -0.023(6)
C1 0.040(5) 0.048(5) 0.066(6) -0.031(5) -0.014(4) -0.014(4)
C2 0.037(5) 0.057(6) 0.050(5) -0.029(4) 0.000(4) -0.018(4)
C79 0.047(5) 0.039(5) 0.032(4) -0.016(3) -0.012(4) -0.005(4)
C128 0.040(5) 0.047(5) 0.066(6) -0.035(4) -0.024(5) 0.000(4)
C88 0.034(5) 0.051(5) 0.034(4) -0.017(3) -0.006(3) -0.022(4)
C19 0.065(7) 0.046(5) 0.047(5) -0.010(4) -0.030(5) -0.017(5)
C92 0.046(5) 0.044(5) 0.040(4) -0.021(4) -0.005(4) -0.020(4)
C140 0.053(5) 0.035(4) 0.047(5) -0.009(3) -0.026(4) -0.013(4)
C142 0.070(7) 0.040(5) 0.061(6) -0.008(4) -0.045(5) -0.014(4)
C67 0.042(5) 0.061(5) 0.069(6) -0.034(4) 0.002(4) -0.032(4)
F2 0.127(9) 0.117(8) 0.146(10) -0.026(7) -0.028(7) -0.069(7)
C99 0.050(6) 0.041(5) 0.052(5) -0.016(4) -0.017(4) -0.019(4)
C134 0.045(5) 0.050(5) 0.052(5) -0.027(4) 0.002(4) -0.020(4)
F9 0.122(8) 0.109(7) 0.104(7) -0.024(6) -0.026(6) -0.060(6)
F6 0.140(9) 0.106(7) 0.118(7) -0.006(6) -0.077(7) -0.050(7)
C130 0.034(5) 0.077(7) 0.079(7) -0.050(6) -0.013(5) -0.011(5)
F10 0.108(7) 0.124(8) 0.105(7) -0.028(6) -0.053(6) -0.020(6)
C112 0.039(5) 0.047(5) 0.059(5) -0.033(4) -0.017(4) -0.006(4)
C55 0.036(5) 0.087(8) 0.086(8) -0.051(6) -0.018(5) -0.021(5)
C119 0.035(5) 0.048(5) 0.068(6) -0.016(4) -0.019(4) -0.015(4)
C131 0.046(6) 0.075(7) 0.063(6) -0.037(5) -0.013(5) -0.018(5)
C124 0.037(5) 0.040(5) 0.101(8) -0.034(5) -0.021(5) -0.014(4)
N1 0.067(7) 0.100(8) 0.043(5) -0.030(5) -0.017(5) -0.014(6)
C59 0.046(7) 0.119(11) 0.045(6) -0.035(6) 0.013(5) -0.039(7)
C135 0.049(6) 0.062(6) 0.067(7) -0.035(5) 0.001(5) -0.024(5)
C44 0.107(11) 0.069(7) 0.130(12) -0.064(8) -0.090(10) 0.023(7)
C65 0.071(8) 0.076(8) 0.111(10) -0.053(8) -0.052(8) 0.003(6)
C41 0.063(7) 0.035(5) 0.090(8) 0.008(5) -0.047(6) -0.021(5)
C46 0.071(8) 0.083(8) 0.080(8) -0.059(7) -0.027(7) 0.000(7)
C133 0.041(5) 0.048(5) 0.040(4) -0.027(4) 0.001(4) -0.021(4)
C117 0.075(7) 0.035(4) 0.067(6) -0.001(4) -0.056(6) -0.009(5)
C129 0.066(7) 0.061(6) 0.070(6) -0.050(5) -0.024(5) -0.007(5)
C60 0.091(11) 0.153(15) 0.064(8) -0.054(9) -0.014(7) -0.048(11)
F7 0.115(7) 0.118(7) 0.103(6) -0.054(6) -0.032(6) -0.039(6)
C71 0.075(7) 0.063(6) 0.089(8) -0.038(6) 0.020(6) -0.042(5)
F1 0.123(8) 0.112(7) 0.137(9) -0.037(6) -0.053(7) -0.052(6)
C118 0.035(5) 0.039(4) 0.092(7) -0.029(5) -0.043(5) 0.003(4)
F3 0.128(8) 0.127(8) 0.121(8) -0.070(7) -0.037(7) -0.035(7)
C58 0.099(12) 0.174(17) 0.073(9) -0.080(11) 0.034(8) -0.088(12)
C136 0.042(5) 0.043(5) 0.072(7) -0.018(5) -0.007(5) -0.022(4)
C141 0.053(6) 0.048(5) 0.058(5) -0.016(4) -0.030(5) -0.016(4)
N8 0.069(8) 0.088(8) 0.059(6) -0.007(5) -0.028(5) -0.008(6)
C12 0.064(8) 0.112(12) 0.052(7) -0.030(7) -0.022(6) -0.002(8)
C16 0.089(10) 0.089(9) 0.053(6) -0.024(6) -0.012(6) -0.046(8)
C45 0.083(9) 0.060(7) 0.097(9) -0.055(7) -0.059(8) 0.020(6)
F5 0.109(8) 0.125(8) 0.127(9) -0.070(7) 0.005(6) -0.033(7)
C40 0.099(10) 0.046(6) 0.082(8) 0.001(5) -0.067(8) -0.012(6)
F4 0.138(10) 0.121(8) 0.142(10) -0.039(7) -0.083(8) -0.008(7)
F11 0.127(8) 0.127(8) 0.105(7) -0.033(6) -0.036(6) -0.070(7)
C137 0.054(6) 0.058(6) 0.053(6) -0.027(5) -0.006(5) -0.023(5)
F12 0.097(6) 0.117(7) 0.096(6) -0.041(5) -0.040(5) -0.025(5)
C39 0.091(10) 0.068(8) 0.090(9) -0.025(7) -0.061(8) -0.001(7)
C56 0.044(6) 0.096(9) 0.140(13) -0.086(10) -0.027(7) -0.003(6)
C66 0.085(8) 0.045(5) 0.069(7) -0.026(5) -0.052(6) 0.004(5)
C53 0.047(6) 0.046(6) 0.134(10) -0.027(6) -0.014(6) -0.007(5)
C11 0.089(11) 0.102(11) 0.048(6) -0.011(6) -0.015(6) -0.045(9)
C14 0.064(8) 0.063(8) 0.070(8) -0.002(6) -0.029(6) -0.008(6)
C57 0.064(8) 0.079(8) 0.147(13) -0.080(9) -0.049(8) 0.007(6)
C50 0.129(13) 0.086(10) 0.097(9) -0.010(8) 0.013(8) -0.045(10)
C61 0.092(9) 0.072(7) 0.049(6) -0.034(5) -0.031(6) -0.002(6)
C15 0.076(9) 0.090(10) 0.064(7) -0.014(7) -0.020(7) -0.034(8)
C13 0.109(12) 0.066(8) 0.052(6) -0.015(5) -0.031(7) -0.017(8)
C52 0.089(9) 0.076(9) 0.145(11) -0.050(9) 0.022(8) -0.030(8)
C64 0.093(10) 0.084(9) 0.090(9) -0.015(7) -0.067(9) -0.013(8)
C10 0.057(8) 0.105(11) 0.041(6) -0.011(6) -0.012(5) -0.015(7)
C49 0.066(7) 0.045(6) 0.077(7) 0.009(5) -0.017(5) -0.011(5)
C68 0.046(6) 0.073(7) 0.123(10) -0.068(7) 0.023(6) -0.029(5)
C51 0.108(12) 0.093(10) 0.099(9) -0.025(8) 0.043(8) -0.064(10)
C18 0.081(9) 0.058(7) 0.046(6) 0.002(5) -0.020(6) -0.027(6)
C62 0.111(12) 0.113(12) 0.064(8) -0.041(8) -0.053(9) 0.018(10)
C63 0.111(12) 0.106(11) 0.077(9) -0.049(8) -0.059(9) 0.014(9)
C17 0.076(9) 0.137(14) 0.039(6) -0.031(7) -0.017(6) -0.025(9)
C70 0.083(7) 0.071(7) 0.117(10) -0.042(7) 0.036(7) -0.056(6)
F8 0.139(9) 0.123(8) 0.097(7) -0.061(6) -0.018(6) -0.042(7)
C69 0.074(7) 0.086(7) 0.137(12) -0.071(7) 0.031(7) -0.054(6)
O7 0.049(8) 0.037(7) 0.110(13) -0.029(8) -0.019(8) -0.014(6)
O6 0.034(7) 0.058(8) 0.070(9) -0.028(7) -0.007(6) -0.012(6)
O5 0.086(12) 0.047(8) 0.067(9) -0.022(7) -0.007(8) -0.020(8)
O8 0.073(11) 0.094(13) 0.131(17) -0.071(12) -0.018(12) -0.022(11)
O9 0.078(11) 0.129(15) 0.072(10) -0.040(10) -0.007(8) -0.071(11)
O4 0.063(10) 0.086(11) 0.126(15) -0.056(11) -0.035(10) -0.023(9)

loop_
_atom_type_symbol
_atom_type_description
_atom_type_scat_dispersion_real
_atom_type_scat_dispersion_imag
_atom_type_scat_source
C C 0.0030 0.0020 'International Tables Vol C Tables 4.2.6.8 and 6.1.1.4'
H H 0.0000 0.0000 'International Tables Vol C Tables 4.2.6.8 and 6.1.1.4'
F F 0.0160 0.0100 'International Tables Vol C Tables 4.2.6.8 and 6.1.1.4'
N N 0.0060 0.0030 'International Tables Vol C Tables 4.2.6.8 and 6.1.1.4'
O O 0.0106 0.0060 'International Tables Vol C Tables 4.2.6.8 and 6.1.1.4'
S S 0.1190 0.1170 'International Tables Vol C Tables 4.2.6.8 and 6.1.1.4'

loop_
_geom_angle_atom_site_label_1
_geom_angle_atom_site_label_2
_geom_angle_atom_site_label_3
_geom_angle
F9 S2 F12 90.2(6)
F10 S2 F9 91.4(7)
F10 S2 F7 91.0(7)
F10 S2 F11 90.8(7)
F10 S2 F12 177.0(7)
F10 S2 F8 89.6(7)
F7 S2 F9 90.1(6)
F7 S2 F11 92.1(6)
F7 S2 F12 91.5(6)
F7 S2 F8 179.4(7)
F11 S2 F9 176.9(7)
F11 S2 F12 87.5(6)
F11 S2 F8 87.7(7)
F8 S2 F9 90.1(7)
F8 S2 F12 87.9(6)
F2 S1 F6 90.3(7)
F2 S1 F1 178.1(8)
F2 S1 F3 93.3(8)
F2 S1 F5 90.2(8)
F2 S1 F4 91.4(8)
F6 S1 F1 89.5(6)
F6 S1 F5 91.9(8)
F3 S1 F6 88.4(7)
F3 S1 F1 88.6(7)
F3 S1 F5 176.6(7)
F5 S1 F1 88.0(7)
F4 S1 F6 177.7(8)
F4 S1 F1 88.7(7)
F4 S1 F3 93.0(7)
F4 S1 F5 86.7(8)
C106 N16 C121 117.0(7)
C80 N15 C126 118.3(7)
C107 N22 C115 119.1(7)
C36 N12 C55 119.9(8)
C25 N10 C37 118.5(9)
C35 N4 C72 117.1(9)
C108 N24 C109 117.1(7)
C102 C103 H103 119.4
C102 C103 C104 121.2(7)
C104 C103 H103 119.4
C27 N6 C43 116.6(8)
C102 C101 H101 119.5
C100 C101 H101 119.5
C100 C101 C102 121.1(7)
C8 N5 C48 116.9(8)
N22 C107 H107 118.3
N22 C107 C102 123.4(7)
C102 C107 H107 118.3
C34 N9 C42 118.4(8)
C79 N17 C127 118.8(8)
N16 C106 H106 118.8
N16 C106 C100 122.3(7)
C100 C106 H106 118.8
C98 N21 C120 118.2(7)
C97 N19 C133 119.7(8)
C88 N14 C139 116.2(7)
C89 N23 C114 117.8(7)
C103 C102 C101 118.3(8)
C103 C102 C107 121.2(7)
C101 C102 C107 120.4(7)
C26 N7 C54 117.0(10)
C30 C31 H31 120.2
C32 C31 H31 120.2
C32 C31 C30 119.5(9)
C104 C105 H105 119.7
C100 C105 H105 119.7
C100 C105 C104 120.5(8)
C81 N13 C144 116.5(8)
N13 C144 H144 109.8
N13 C144 C139 111.6(7)
N13 C144 C143 107.3(7)
C139 C144 H144 109.8
C143 C144 H144 109.8
C143 C144 C139 108.3(7)
N24 C109 H109 110.9
N24 C109 C110 109.0(6)
N24 C109 C114 106.2(6)
C110 C109 H109 110.9
C110 C109 C114 108.8(7)
C114 C109 H109 110.9
C99 N18 C132 116.6(8)
C90 N20 C138 117.0(8)
N24 C108 H108 118.9
N24 C108 C104 122.2(7)
C104 C108 H108 118.9
C78 C73 C79 118.0(8)
C74 C73 C78 119.8(9)
C74 C73 C79 122.1(8)
N5 C48 H48 108.9
N5 C48 C47 106.3(8)
C43 C48 N5 111.9(9)
C43 C48 H48 108.9
C43 C48 C47 112.0(8)
C47 C48 H48 108.9
C9 N2 C66 115.8(9)
C73 C78 H78 119.9
C77 C78 C73 120.2(9)
C77 C78 H78 119.9
N16 C121 H121 110.9
N16 C121 C126 108.7(7)
N16 C121 C122 106.7(7)
C126 C121 H121 110.9
C122 C121 H121 110.9
C122 C121 C126 108.6(7)
C83 C82 C88 121.3(8)
C87 C82 C83 121.3(8)
C87 C82 C88 117.3(8)
C103 C104 C108 119.0(7)
C105 C104 C103 118.3(7)
C105 C104 C108 122.7(8)
N9 C34 H34 118.3
N9 C34 C28 123.4(9)
C28 C34 H34 118.3
C101 C100 C106 121.2(7)
C101 C100 C105 120.6(7)
C105 C100 C106 118.2(7)
C7 N3 C67 117.8(9)
C91 C96 H96 119.5
C95 C96 H96 119.5
C95 C96 C91 121.1(8)
C29 C28 C34 120.5(9)
C29 C28 C33 118.7(8)
C33 C28 C34 120.8(9)
N4 C35 H35 119.1
N4 C35 C30 121.8(9)
C30 C35 H35 119.1
C31 C30 C35 119.9(9)
C31 C30 C29 119.7(9)
C29 C30 C35 120.5(9)
C73 C74 H74 119.4
C73 C74 C75 121.2(8)
C75 C74 H74 119.4
N12 C36 H36 118.2
N12 C36 C32 123.6(9)
C32 C36 H36 118.2
C82 C83 H83 120.8
C82 C83 C84 118.4(8)
C84 C83 H83 120.8
N2 C9 H9 118.7
N2 C9 C5 122.5(9)
C5 C9 H9 118.7
C28 C29 C30 120.9(9)
C28 C29 H29 119.5
C30 C29 H29 119.5
C74 C75 C80 120.7(8)
C76 C75 C74 118.6(8)
C76 C75 C80 120.7(8)
C28 C33 H33 119.4
C32 C33 C28 121.3(8)
C32 C33 H33 119.4
C31 C32 C36 119.1(9)
C33 C32 C31 119.9(9)
C33 C32 C36 121.0(9)
N18 C132 H132 108.7
N18 C132 C127 109.6(7)
N18 C132 C131 110.3(8)
C127 C132 H132 108.7
C131 C132 H132 108.7
C131 C132 C127 110.9(8)
C109 C110 H11A 109.7
C109 C110 H11B 109.7
H11A C110 H11B 108.2
C111 C110 C109 109.8(8)
C111 C110 H11A 109.7
C111 C110 H11B 109.7
N22 C115 H115 110.0
N22 C115 C116 108.1(7)
N22 C115 C120 108.6(6)
C116 C115 H115 110.0
C120 C115 H115 110.0
C120 C115 C116 110.0(7)
C78 C77 C76 120.1(8)
C78 C77 C81 123.3(8)
C76 C77 C81 116.6(8)
N17 C127 C132 110.1(7)
N17 C127 H127 109.1
N17 C127 C128 109.2(7)
C132 C127 H127 109.1
C128 C127 C132 110.3(7)
C128 C127 H127 109.1
C21 C22 H22 118.8
C23 C22 H22 118.8
C23 C22 C21 122.4(9)
C75 C76 C77 119.9(8)
C75 C76 H76 120.0
C77 C76 H76 120.0
N15 C80 C75 123.2(8)
N15 C80 H80 118.4
C75 C80 H80 118.4
C85 C86 C87 119.0(8)
C85 C86 C90 118.3(7)
C87 C86 C90 122.7(8)
C86 C85 H85 119.9
C84 C85 C86 120.3(7)
C84 C85 H85 119.9
N23 C114 C109 109.9(7)
N23 C114 H114 109.7
N23 C114 C113 107.3(7)
C109 C114 H114 109.7
C113 C114 C109 110.4(6)
C113 C114 H114 109.7
N10 C25 H25 118.5
N10 C25 C19 123.0(10)
C19 C25 H25 118.5
C83 C84 C89 117.7(8)
C85 C84 C83 120.9(8)
C85 C84 C89 121.3(7)
C115 C116 H11C 109.3
C115 C116 H11D 109.3
C115 C116 C117 111.5(8)
H11C C116 H11D 108.0
C117 C116 H11C 109.3
C117 C116 H11D 109.3
N13 C81 C77 122.5(9)
N13 C81 H81 118.7
C77 C81 H81 118.7
H12A C125 H12B 108.0
C126 C125 H12A 109.4
C126 C125 H12B 109.4
C124 C125 H12A 109.4
C124 C125 H12B 109.4
C124 C125 C126 111.3(8)
N15 C126 C121 108.7(6)
N15 C126 C125 109.7(7)
N15 C126 H126 109.0
C121 C126 H126 109.0
C125 C126 C121 111.3(7)
C125 C126 H126 109.0
C82 C87 C86 120.1(8)
C82 C87 H87 120.0
C86 C87 H87 120.0
N21 C98 H98 118.3
N21 C98 C93 123.3(7)
C93 C98 H98 118.3
C22 C21 C26 123.2(9)
C22 C21 C20 118.6(11)
C20 C21 C26 118.2(10)
C5 C4 H4 119.8
C5 C4 C3 120.5(8)
C3 C4 H4 119.8
N7 C26 C21 123.1(10)
N7 C26 H26 118.5
C21 C26 H26 118.5
C4 C5 C9 120.0(8)
C4 C5 C6 119.3(9)
C6 C5 C9 120.6(8)
N21 C120 C115 109.2(6)
N21 C120 H120 109.5
N21 C120 C119 107.4(7)
C115 C120 H120 109.5
C115 C120 C119 111.6(7)
C119 C120 H120 109.5
C23 C24 H24 120.6
C19 C24 H24 120.6
C19 C24 C23 118.7(10)
N5 C8 H8 119.2
N5 C8 C3 121.6(9)
C3 C8 H8 119.2
C5 C6 H6 119.3
C1 C6 C5 121.5(8)
C1 C6 H6 119.3
N9 C42 H42 109.6
N9 C42 C37 109.4(8)
N9 C42 C41 107.4(7)
C37 C42 H42 109.6
C37 C42 C41 111.2(9)
C41 C42 H42 109.6
N3 C7 H7 119.3
N3 C7 C1 121.3(9)
C1 C7 H7 119.3
C96 C91 C97 119.7(8)
C96 C91 C92 118.6(8)
C92 C91 C97 121.7(8)
C114 C113 H11E 109.4
C114 C113 H11F 109.4
C114 C113 C112 111.2(8)
H11E C113 H11F 108.0
C112 C113 H11E 109.4
C112 C113 H11F 109.4
C21 C20 H20 120.1
C19 C20 C21 119.8(10)
C19 C20 H20 120.1
N20 C138 H138 109.5
N20 C138 C133 110.4(7)
N20 C138 C137 108.2(8)
C133 C138 H138 109.5
C137 C138 H138 109.5
C137 C138 C133 109.8(7)
H38A C38 H38B 108.0
C37 C38 H38A 109.4
C37 C38 H38B 109.4
C37 C38 C39 111.4(10)
C39 C38 H38A 109.4
C39 C38 H38B 109.4
C110 C111 H11G 109.3
C110 C111 H11H 109.3
H11G C111 H11H 108.0
C112 C111 C110 111.5(7)
C112 C111 H11G 109.3
C112 C111 H11H 109.3
N4 C72 H72 109.5
N4 C72 C67 110.6(8)
N4 C72 C71 108.6(8)
C67 C72 H72 109.5
C67 C72 C71 109.1(10)
C71 C72 H72 109.5
N6 C43 H43 109.9
N6 C43 C44 105.0(8)
C48 C43 N6 109.3(8)
C48 C43 H43 109.9
C48 C43 C44 112.8(11)
C44 C43 H43 109.9
N7 C54 H54 108.9
N7 C54 C53 109.6(12)
N7 C54 C49 109.7(10)
C53 C54 H54 108.9
C49 C54 H54 108.9
C49 C54 C53 110.8(11)
C121 C122 H12C 109.8
C121 C122 H12D 109.8
H12C C122 H12D 108.2
C123 C122 C121 109.6(8)
C123 C122 H12C 109.8
C123 C122 H12D 109.8
C95 C94 H94 119.8
C93 C94 H94 119.8
C93 C94 C95 120.4(8)
N20 C90 C86 123.3(8)
N20 C90 H90 118.4
C86 C90 H90 118.4
N19 C97 C91 125.5(9)
N19 C97 H97 117.2
C91 C97 H97 117.2
C96 C95 C94 120.0(8)
C96 C95 C99 122.3(9)
C94 C95 C99 117.7(8)
C94 C93 C98 121.8(8)
C94 C93 C92 120.0(8)
C92 C93 C98 118.3(7)
C4 C3 C8 121.8(8)
C2 C3 C4 119.6(8)
C2 C3 C8 118.5(9)
C16 N11 C59 117.5(12)
N6 C27 H27 118.0
N6 C27 C23 124.0(9)
C23 C27 H27 118.0
N23 C89 C84 121.4(8)
N23 C89 H89 119.3
C84 C89 H89 119.3
C22 C23 C24 119.7(10)
C22 C23 C27 122.0(9)
C24 C23 C27 118.4(10)
N10 C37 C42 110.2(8)
N10 C37 C38 108.5(8)
N10 C37 H37 108.8
C42 C37 C38 111.6(8)
C42 C37 H37 108.8
C38 C37 H37 108.8
N14 C139 C144 107.6(6)
N14 C139 H139 109.4
N14 C139 C140 110.8(7)
C144 C139 H139 109.4
C140 C139 C144 110.2(7)
C140 C139 H139 109.4
C122 C123 H12E 109.4
C122 C123 H12F 109.4
H12E C123 H12F 108.0
C124 C123 C122 111.0(8)
C124 C123 H12E 109.4
C124 C123 H12F 109.4
C144 C143 H14A 109.4
C144 C143 H14B 109.4
H14A C143 H14B 108.0
C142 C143 C144 111.0(8)
C142 C143 H14A 109.4
C142 C143 H14B 109.4
C48 C47 H47A 109.7
C48 C47 H47B 109.7
H47A C47 H47B 108.2
C46 C47 C48 109.7(10)
C46 C47 H47A 109.7
C46 C47 H47B 109.7
C6 C1 C7 119.7(9)
C6 C1 C2 117.7(8)
C2 C1 C7 122.6(10)
C3 C2 C1 121.2(9)
C3 C2 H2 119.4
C1 C2 H2 119.4
N17 C79 C73 123.5(8)
N17 C79 H79 118.2
C73 C79 H79 118.2
C127 C128 H12G 109.4
C127 C128 H12H 109.4
C127 C128 C129 111.1(8)
H12G C128 H12H 108.0
C129 C128 H12G 109.4
C129 C128 H12H 109.4
N14 C88 C82 121.5(8)
N14 C88 H88 119.2
C82 C88 H88 119.2
C24 C19 C25 119.0(9)
C20 C19 C25 120.1(10)
C20 C19 C24 120.9(9)
C91 C92 C93 119.8(8)
C91 C92 H92 120.1
C93 C92 H92 120.1
C139 C140 H14C 109.3
C139 C140 H14D 109.3
H14C C140 H14D 107.9
C141 C140 C139 111.7(7)
C141 C140 H14C 109.3
C141 C140 H14D 109.3
C143 C142 H14E 109.5
C143 C142 H14F 109.5
C143 C142 C141 110.5(8)
H14E C142 H14F 108.1
C141 C142 H14E 109.5
C141 C142 H14F 109.5
N3 C67 C72 110.0(8)
N3 C67 H67 109.3
N3 C67 C68 108.4(8)
C72 C67 H67 109.3
C72 C67 C68 110.3(10)
C68 C67 H67 109.3
N18 C99 C95 122.7(8)
N18 C99 H99 118.7
C95 C99 H99 118.7
H13A C134 H13B 108.0
C135 C134 H13A 109.4
C135 C134 H13B 109.4
C135 C134 C133 111.4(9)
C133 C134 H13A 109.4
C133 C134 H13B 109.4
H13C C130 H13D 108.0
C131 C130 H13C 109.3
C131 C130 H13D 109.3
C131 C130 C129 111.5(9)
C129 C130 H13C 109.3
C129 C130 H13D 109.3
C113 C112 H11I 110.2
C113 C112 H11J 110.2
C111 C112 C113 107.6(7)
C111 C112 H11I 110.2
C111 C112 H11J 110.2
H11I C112 H11J 108.5
N12 C55 H55 108.0
N12 C55 C59 108.5(8)
N12 C55 C56 113.3(11)
C59 C55 H55 108.0
C56 C55 H55 108.0
C56 C55 C59 110.7(11)
C120 C119 H11K 109.4
C120 C119 H11L 109.4
H11K C119 H11L 108.0
C118 C119 C120 111.0(8)
C118 C119 H11K 109.4
C118 C119 H11L 109.4
C132 C131 H13E 109.2
C132 C131 H13F 109.2
C130 C131 C132 112.1(9)
C130 C131 H13E 109.2
C130 C131 H13F 109.2
H13E C131 H13F 107.9
C125 C124 H12I 109.2
C125 C124 H12J 109.2
C123 C124 C125 111.9(8)
C123 C124 H12I 109.2
C123 C124 H12J 109.2
H12I C124 H12J 107.9
C17 N1 C61 115.7(13)
N11 C59 C55 113.4(9)
N11 C59 H59 106.7
N11 C59 C60 108.8(13)
C55 C59 H59 106.7
C60 C59 C55 114.1(13)
C60 C59 H59 106.7
C134 C135 H13G 109.4
C134 C135 H13H 109.4
C134 C135 C136 111.3(9)
H13G C135 H13H 108.0
C136 C135 H13G 109.4
C136 C135 H13H 109.4
C43 C44 H44A 110.1
C43 C44 H44B 110.1
C43 C44 C45 107.9(9)
H44A C44 H44B 108.4
C45 C44 H44A 110.1
C45 C44 H44B 110.1
H65A C65 H65B 108.1
C66 C65 H65A 109.6
C66 C65 H65B 109.6
C66 C65 C64 110.5(12)
C64 C65 H65A 109.6
C64 C65 H65B 109.6
C42 C41 H41A 109.8
C42 C41 H41B 109.8
C42 C41 C40 109.5(8)
H41A C41 H41B 108.2
C40 C41 H41A 109.8
C40 C41 H41B 109.8
C47 C46 H46A 108.7
C47 C46 H46B 108.7
H46A C46 H46B 107.6
C45 C46 C47 114.4(12)
C45 C46 H46A 108.7
C45 C46 H46B 108.7
N19 C133 C138 109.8(7)
N19 C133 C134 110.0(8)
N19 C133 H133 108.9
C138 C133 C134 110.4(7)
C138 C133 H133 108.9
C134 C133 H133 108.9
C116 C117 H11M 109.5
C116 C117 H11N 109.5
H11M C117 H11N 108.1
C118 C117 C116 110.7(8)
C118 C117 H11M 109.5
C118 C117 H11N 109.5
C128 C129 H12K 109.6
C128 C129 H12L 109.6
C130 C129 C128 110.2(8)
C130 C129 H12K 109.6
C130 C129 H12L 109.6
H12K C129 H12L 108.1
C59 C60 H60A 109.3
C59 C60 H60B 109.3
H60A C60 H60B 108.0
C58 C60 C59 111.6(15)
C58 C60 H60A 109.3
C58 C60 H60B 109.3
C72 C71 H71A 109.1
C72 C71 H71B 109.1
H71A C71 H71B 107.9
C70 C71 C72 112.3(10)
C70 C71 H71A 109.1
C70 C71 H71B 109.1
C119 C118 H11O 109.3
C119 C118 H11P 109.3
C117 C118 C119 111.8(7)
C117 C118 H11O 109.3
C117 C118 H11P 109.3
H11O C118 H11P 107.9
C60 C58 H58A 108.9
C60 C58 H58B 108.9
H58A C58 H58B 107.7
C57 C58 C60 113.4(13)
C57 C58 H58A 108.9
C57 C58 H58B 108.9
C135 C136 H13I 109.6
C135 C136 H13J 109.6
H13I C136 H13J 108.2
C137 C136 C135 110.1(8)
C137 C136 H13I 109.6
C137 C136 H13J 109.6
C140 C141 C142 110.4(8)
C140 C141 H14G 109.6
C140 C141 H14H 109.6
C142 C141 H14G 109.6
C142 C141 H14H 109.6
H14G C141 H14H 108.1
C18 N8 C49 117.1(13)
C11 C12 C13 117.5(14)
C11 C12 C17 122.4(17)
C13 C12 C17 119.8(15)
N11 C16 H16 120.4
N11 C16 C10 119.2(15)
C10 C16 H16 120.4
C44 C45 H45A 108.7
C44 C45 H45B 108.7
C46 C45 C44 114.4(11)
C46 C45 H45A 108.7
C46 C45 H45B 108.7
H45A C45 H45B 107.6
C41 C40 H40A 109.3
C41 C40 H40B 109.3
H40A C40 H40B 108.0
C39 C40 C41 111.4(11)
C39 C40 H40A 109.3
C39 C40 H40B 109.3
C138 C137 C136 111.7(9)
C138 C137 H13K 109.3
C138 C137 H13L 109.3
C136 C137 H13K 109.3
C136 C137 H13L 109.3
H13K C137 H13L 107.9
C38 C39 H39A 109.5
C38 C39 H39B 109.5
C40 C39 C38 110.8(11)
C40 C39 H39A 109.5
C40 C39 H39B 109.5
H39A C39 H39B 108.1
C55 C56 H56A 109.6
C55 C56 H56B 109.6
C55 C56 C57 110.3(12)
H56A C56 H56B 108.1
C57 C56 H56A 109.6
C57 C56 H56B 109.6
N2 C66 C65 108.8(11)
N2 C66 H66 110.0
C65 C66 H66 110.0
C61 C66 N2 107.8(9)
C61 C66 C65 110.3(9)
C61 C66 H66 110.0
C54 C53 H53A 107.8
C54 C53 H53B 107.8
H53A C53 H53B 107.1
C52 C53 C54 118.1(14)
C52 C53 H53A 107.8
C52 C53 H53B 107.8
C12 C11 H11 117.6
C12 C11 C10 124.8(17)
C10 C11 H11 117.6
C15 C14 C13 116.2(15)
C15 C14 C18 122.0(14)
C13 C14 C18 121.7(13)
C58 C57 C56 112.4(10)
C58 C57 H57A 109.1
C58 C57 H57B 109.1
C56 C57 H57A 109.1
C56 C57 H57B 109.1
H57A C57 H57B 107.9
H50A C50 H50B 108.3
C49 C50 H50A 109.8
C49 C50 H50B 109.8
C49 C50 C51 109.2(16)
C51 C50 H50A 109.8
C51 C50 H50B 109.8
N1 C61 C66 111.3(9)
N1 C61 H61 109.9
N1 C61 C62 104.5(13)
C66 C61 H61 109.9
C66 C61 C62 111.2(11)
C62 C61 H61 109.9
C14 C15 H15 117.2
C14 C15 C10 125.7(14)
C10 C15 H15 117.2
C12 C13 H13 119.1
C14 C13 C12 121.8(13)
C14 C13 H13 119.1
C53 C52 H52A 112.0
C53 C52 H52B 112.0
C53 C52 C51 98.9(18)
H52A C52 H52B 109.7
C51 C52 H52A 112.0
C51 C52 H52B 112.0
C65 C64 H64A 109.5
C65 C64 H64B 109.5
H64A C64 H64B 108.1
C63 C64 C65 110.7(12)
C63 C64 H64A 109.5
C63 C64 H64B 109.5
C16 C10 C15 121.4(13)
C11 C10 C16 124.7(17)
C11 C10 C15 113.9(14)
C54 C49 C50 107.7(15)
C54 C49 H49 109.9
N8 C49 C54 109.9(9)
N8 C49 C50 109.5(15)
N8 C49 H49 109.9
C50 C49 H49 109.9
C67 C68 H68A 109.5
C67 C68 H68B 109.5
C67 C68 C69 110.6(9)
H68A C68 H68B 108.1
C69 C68 H68A 109.5
C69 C68 H68B 109.5
C50 C51 H51A 107.5
C50 C51 H51B 107.5
C52 C51 C50 119.5(15)
C52 C51 H51A 107.5
C52 C51 H51B 107.5
H51A C51 H51B 107.0
N8 C18 C14 124.6(14)
N8 C18 H18 117.7
C14 C18 H18 117.7
C61 C62 H62A 110.2
C61 C62 H62B 110.2
C61 C62 C63 107.5(16)
H62A C62 H62B 108.5
C63 C62 H62A 110.2
C63 C62 H62B 110.2
C64 C63 C62 110.2(11)
C64 C63 H63A 109.6
C64 C63 H63B 109.6
C62 C63 H63A 109.6
C62 C63 H63B 109.6
H63A C63 H63B 108.1
N1 C17 C12 123.6(17)
N1 C17 H17 118.2
C12 C17 H17 118.2
C71 C70 H70A 109.2
C71 C70 H70B 109.2
H70A C70 H70B 107.9
C69 C70 C71 112.2(14)
C69 C70 H70A 109.2
C69 C70 H70B 109.2
C68 C69 H69A 110.1
C68 C69 H69B 110.1
C70 C69 C68 108.2(13)
C70 C69 H69A 110.1
C70 C69 H69B 110.1
H69A C69 H69B 108.4
F21 S4 F24 89.4(12)
F21 S4 F19 89.2(12)
F23 S4 F21 179.1(16)
F23 S4 F24 90.2(12)
F23 S4 F19 90.0(12)
F23 S4 F20 90.9(12)
F23 S4 F22 90.3(12)
F19 S4 F24 89.6(12)
F20 S4 F21 89.9(12)
F20 S4 F24 89.8(12)
F20 S4 F19 178.9(15)
F20 S4 F22 90.5(12)
F22 S4 F21 90.0(12)
F22 S4 F24 179.4(16)
F22 S4 F19 90.1(12)
F13 S3 F15 88.9(12)
F17 S3 F13 90.6(13)
F17 S3 F16 91.1(12)
F17 S3 F18 90.9(13)
F17 S3 F15 179.5(16)
F17 S3 F14 91.4(13)
F16 S3 F13 89.9(13)
F16 S3 F18 177.5(17)
F16 S3 F15 88.8(12)
F18 S3 F13 88.6(12)
F18 S3 F15 89.1(12)
F14 S3 F13 177.8(16)
F14 S3 F16 91.0(13)
F14 S3 F18 90.4(13)
F14 S3 F15 89.1(13)
F34 S6 F31 93.4(14)
F34 S6 F35 89.9(13)
F34 S6 F32 90.8(13)
F34 S6 F33 93.5(14)
F34 S6 F36 176.0(17)
F31 S6 F35 89.3(13)
F31 S6 F32 174.9(17)
F31 S6 F36 88.9(13)
F35 S6 F36 86.8(12)
F32 S6 F35 87.8(13)
F32 S6 F36 86.7(13)
F33 S6 F31 92.4(13)
F33 S6 F35 176.1(17)
F33 S6 F32 90.2(13)
F33 S6 F36 89.7(13)
F26 S5 F29 89.5(13)
F26 S5 F28 88.2(13)
F30 S5 F26 91.7(14)
F30 S5 F29 91.0(13)
F30 S5 F28 179(2)
F30 S5 F27 92.0(14)
F30 S5 F25 91.5(14)
F29 S5 F28 88.5(13)
F27 S5 F26 90.0(13)
F27 S5 F29 176.9(18)
F27 S5 F28 88.5(13)
F25 S5 F26 176.8(17)
F25 S5 F29 89.8(13)
F25 S5 F28 88.6(13)
F25 S5 F27 90.5(13)

loop_
_geom_bond_atom_site_label_1
_geom_bond_atom_site_label_2
_geom_bond_distance
S2 F9 1.527(10)
S2 F10 1.481(11)
S2 F7 1.496(10)
S2 F11 1.497(10)
S2 F12 1.541(10)
S2 F8 1.525(11)
S1 F2 1.502(11)
S1 F6 1.541(10)
S1 F1 1.566(11)
S1 F3 1.537(11)
S1 F5 1.545(12)
S1 F4 1.526(12)
N16 C106 1.268(10)
N16 C121 1.461(10)
N15 C80 1.267(12)
N15 C126 1.430(11)
N22 C107 1.276(10)
N22 C115 1.453(11)
N12 C36 1.246(13)
N12 C55 1.444(14)
N10 C25 1.231(13)
N10 C37 1.484(11)
N4 C35 1.231(13)
N4 C72 1.475(11)
N24 C109 1.461(9)
N24 C108 1.275(11)
C103 H103 0.9500
C103 C102 1.394(11)
C103 C104 1.401(12)
N6 C43 1.487(14)
N6 C27 1.228(14)
C101 H101 0.9500
C101 C102 1.400(11)
C101 C100 1.356(12)
N5 C48 1.465(11)
N5 C8 1.272(12)
C107 H107 0.9500
C107 C102 1.451(12)
N9 C34 1.235(13)
N9 C42 1.460(12)
N17 C127 1.449(12)
N17 C79 1.278(12)
C106 H106 0.9500
C106 C100 1.474(11)
N21 C98 1.270(11)
N21 C120 1.453(11)
N19 C97 1.246(12)
N19 C133 1.440(12)
N14 C139 1.459(9)
N14 C88 1.246(12)
N23 C114 1.455(11)
N23 C89 1.289(11)
N7 C26 1.254(13)
N7 C54 1.416(16)
C31 H31 0.9500
C31 C30 1.388(14)
C31 C32 1.380(14)
C105 H105 0.9500
C105 C104 1.394(11)
C105 C100 1.386(11)
N13 C144 1.449(12)
N13 C81 1.271(12)
C144 H144 1.0000
C144 C139 1.550(11)
C144 C143 1.535(12)
C109 H109 1.0000
C109 C110 1.535(12)
C109 C114 1.542(11)
N18 C132 1.466(11)
N18 C99 1.247(13)
N20 C138 1.464(11)
N20 C90 1.278(12)
C108 H108 0.9500
C108 C104 1.458(11)
C73 C78 1.410(12)
C73 C74 1.360(14)
C73 C79 1.445(14)
C48 H48 1.0000
C48 C43 1.424(16)
C48 C47 1.577(16)
N2 C9 1.240(12)
N2 C66 1.504(15)
C78 H78 0.9500
C78 C77 1.365(13)
C121 H121 1.0000
C121 C126 1.559(12)
C121 C122 1.557(13)
C82 C83 1.386(13)
C82 C87 1.360(13)
C82 C88 1.489(12)
C34 H34 0.9500
C34 C28 1.487(13)
N3 C7 1.259(15)
N3 C67 1.470(11)
C96 H96 0.9500
C96 C91 1.395(12)
C96 C95 1.383(13)
C28 C29 1.375(13)
C28 C33 1.381(14)
C35 H35 0.9500
C35 C30 1.492(14)
C30 C29 1.389(14)
C74 H74 0.9500
C74 C75 1.412(14)
C36 H36 0.9500
C36 C32 1.474(13)
C83 H83 0.9500
C83 C84 1.415(11)
C9 H9 0.9500
C9 C5 1.490(14)
C29 H29 0.9500
C75 C76 1.391(12)
C75 C80 1.454(13)
C33 H33 0.9500
C33 C32 1.377(14)
C132 H132 1.0000
C132 C127 1.539(13)
C132 C131 1.520(15)
C110 H11A 0.9900
C110 H11B 0.9900
C110 C111 1.532(12)
C115 H115 1.0000
C115 C116 1.536(12)
C115 C120 1.481(12)
C77 C76 1.415(12)
C77 C81 1.474(12)
C127 H127 1.0000
C127 C128 1.532(11)
C22 H22 0.9500
C22 C21 1.403(17)
C22 C23 1.364(17)
C76 H76 0.9500
C80 H80 0.9500
C86 C85 1.382(12)
C86 C87 1.428(11)
C86 C90 1.448(12)
C85 H85 0.9500
C85 C84 1.372(13)
C114 H114 1.0000
C114 C113 1.508(11)
C25 H25 0.9500
C25 C19 1.476(13)
C84 C89 1.463(13)
C116 H11C 0.9900
C116 H11D 0.9900
C116 C117 1.543(15)
C81 H81 0.9500
C125 H12A 0.9900
C125 H12B 0.9900
C125 C126 1.520(11)
C125 C124 1.502(16)
C126 H126 1.0000
C87 H87 0.9500
C98 H98 0.9500
C98 C93 1.464(13)
C21 C26 1.453(17)
C21 C20 1.409(14)
C4 H4 0.9500
C4 C5 1.378(12)
C4 C3 1.393(14)
C26 H26 0.9500
C5 C6 1.407(14)
C120 H120 1.0000
C120 C119 1.536(12)
C24 H24 0.9500
C24 C23 1.421(13)
C24 C19 1.409(15)
C8 H8 0.9500
C8 C3 1.454(12)
C6 H6 0.9500
C6 C1 1.386(15)
C42 H42 1.0000
C42 C37 1.490(14)
C42 C41 1.531(13)
C7 H7 0.9500
C7 C1 1.467(13)
C91 C97 1.440(14)
C91 C92 1.411(12)
C113 H11E 0.9900
C113 H11F 0.9900
C113 C112 1.535(13)
C20 H20 0.9500
C20 C19 1.397(16)
C138 H138 1.0000
C138 C133 1.534(13)
C138 C137 1.491(14)
C38 H38A 0.9900
C38 H38B 0.9900
C38 C37 1.501(15)
C38 C39 1.533(17)
C111 H11G 0.9900
C111 H11H 0.9900
C111 C112 1.517(14)
C72 H72 1.0000
C72 C67 1.493(16)
C72 C71 1.524(14)
C43 H43 1.0000
C43 C44 1.531(14)
C54 H54 1.0000
C54 C53 1.559(19)
C54 C49 1.52(2)
C122 H12C 0.9900
C122 H12D 0.9900
C122 C123 1.553(13)
C94 H94 0.9500
C94 C95 1.389(14)
C94 C93 1.376(12)
C90 H90 0.9500
C97 H97 0.9500
C95 C99 1.490(12)
C93 C92 1.411(12)
C3 C2 1.385(13)
N11 C59 1.414(19)
N11 C16 1.297(18)
C27 H27 0.9500
C27 C23 1.495(16)
C89 H89 0.9500
C37 H37 1.0000
C139 H139 1.0000
C139 C140 1.522(12)
C123 H12E 0.9900
C123 H12F 0.9900
C123 C124 1.481(16)
C143 H14A 0.9900
C143 H14B 0.9900
C143 C142 1.519(14)
C47 H47A 0.9900
C47 H47B 0.9900
C47 C46 1.522(14)
C1 C2 1.411(13)
C2 H2 0.9500
C79 H79 0.9500
C128 H12G 0.9900
C128 H12H 0.9900
C128 C129 1.537(15)
C88 H88 0.9500
C92 H92 0.9500
C140 H14C 0.9900
C140 H14D 0.9900
C140 C141 1.508(12)
C142 H14E 0.9900
C142 H14F 0.9900
C142 C141 1.529(13)
C67 H67 1.0000
C67 C68 1.521(14)
C99 H99 0.9500
C134 H13A 0.9900
C134 H13B 0.9900
C134 C135 1.527(15)
C134 C133 1.535(13)
C130 H13C 0.9900
C130 H13D 0.9900
C130 C131 1.482(15)
C130 C129 1.529(15)
C112 H11I 0.9900
C112 H11J 0.9900
C55 H55 1.0000
C55 C59 1.554(18)
C55 C56 1.501(17)
C119 H11K 0.9900
C119 H11L 0.9900
C119 C118 1.505(14)
C131 H13E 0.9900
C131 H13F 0.9900
C124 H12I 0.9900
C124 H12J 0.9900
N1 C61 1.459(18)
N1 C17 1.24(2)
C59 H59 1.0000
C59 C60 1.512(18)
C135 H13G 0.9900
C135 H13H 0.9900
C135 C136 1.542(15)
C44 H44A 0.9900
C44 H44B 0.9900
C44 C45 1.601(19)
C65 H65A 0.9900
C65 H65B 0.9900
C65 C66 1.506(17)
C65 C64 1.59(2)
C41 H41A 0.9900
C41 H41B 0.9900
C41 C40 1.569(16)
C46 H46A 0.9900
C46 H46B 0.9900
C46 C45 1.37(2)
C133 H133 1.0000
C117 H11M 0.9900
C117 H11N 0.9900
C117 C118 1.472(16)
C129 H12K 0.9900
C129 H12L 0.9900
C60 H60A 0.9900
C60 H60B 0.9900
C60 C58 1.47(3)
C71 H71A 0.9900
C71 H71B 0.9900
C71 C70 1.497(17)
C118 H11O 0.9900
C118 H11P 0.9900
C58 H58A 0.9900
C58 H58B 0.9900
C58 C57 1.40(2)
C136 H13I 0.9900
C136 H13J 0.9900
C136 C137 1.531(14)
C141 H14G 0.9900
C141 H14H 0.9900
N8 C49 1.44(2)
N8 C18 1.218(18)
C12 C11 1.36(2)
C12 C13 1.46(2)
C12 C17 1.51(2)
C16 H16 0.9500
C16 C10 1.41(2)
C45 H45A 0.9900
C45 H45B 0.9900
C40 H40A 0.9900
C40 H40B 0.9900
C40 C39 1.473(19)
C137 H13K 0.9900
C137 H13L 0.9900
C39 H39A 0.9900
C39 H39B 0.9900
C56 H56A 0.9900
C56 H56B 0.9900
C56 C57 1.66(2)
C66 H66 1.0000
C66 C61 1.502(17)
C53 H53A 0.9900
C53 H53B 0.9900
C53 C52 1.46(2)
C11 H11 0.9500
C11 C10 1.38(2)
C14 C15 1.36(2)
C14 C13 1.39(2)
C14 C18 1.42(2)
C57 H57A 0.9900
C57 H57B 0.9900
C50 H50A 0.9900
C50 H50B 0.9900
C50 C49 1.56(2)
C50 C51 1.61(3)
C61 H61 1.0000
C61 C62 1.546(19)
C15 H15 0.9500
C15 C10 1.47(2)
C13 H13 0.9500
C52 H52A 0.9900
C52 H52B 0.9900
C52 C51 1.56(3)
C64 H64A 0.9900
C64 H64B 0.9900
C64 C63 1.44(2)
C49 H49 1.0000
C68 H68A 0.9900
C68 H68B 0.9900
C68 C69 1.536(16)
C51 H51A 0.9900
C51 H51B 0.9900
C18 H18 0.9500
C62 H62A 0.9900
C62 H62B 0.9900
C62 C63 1.56(2)
C63 H63A 0.9900
C63 H63B 0.9900
C17 H17 0.9500
C70 H70A 0.9900
C70 H70B 0.9900
C70 C69 1.46(3)
C69 H69A 0.9900
C69 H69B 0.9900
S4 F21 1.54(2)
S4 F23 1.53(2)
S4 F24 1.54(2)
S4 F19 1.54(2)
S4 F20 1.53(2)
S4 F22 1.53(2)
S3 F13 1.55(2)
S3 F17 1.51(2)
S3 F16 1.53(2)
S3 F18 1.54(2)
S3 F15 1.55(2)
S3 F14 1.52(2)
S6 F34 1.49(2)
S6 F31 1.50(2)
S6 F35 1.56(2)
S6 F32 1.55(2)
S6 F33 1.50(2)
S6 F36 1.57(2)
S5 F26 1.55(2)
S5 F30 1.51(2)
S5 F29 1.55(2)
S5 F28 1.59(2)
S5 F27 1.54(2)
S5 F25 1.54(2)

loop_
_geom_torsion_atom_site_label_1
_geom_torsion_atom_site_label_2
_geom_torsion_atom_site_label_3
_geom_torsion_atom_site_label_4
_geom_torsion
N16 C106 C100 C101 -5.4(12)
N16 C106 C100 C105 175.0(8)
N16 C121 C126 N15 67.2(8)
N16 C121 C126 C125 -171.9(7)
N16 C121 C122 C123 173.5(7)
N22 C107 C102 C103 -8.1(13)
N22 C107 C102 C101 174.9(8)
N22 C115 C116 C117 173.5(7)
N22 C115 C120 N21 67.8(8)
N22 C115 C120 C119 -173.6(7)
N12 C36 C32 C31 171.3(10)
N12 C36 C32 C33 -9.6(15)
N12 C55 C59 N11 59.3(13)
N12 C55 C59 C60 -175.5(11)
N12 C55 C56 C57 169.3(9)
N10 C25 C19 C24 170.8(9)
N10 C25 C19 C20 -5.9(14)
N4 C35 C30 C31 -7.1(14)
N4 C35 C30 C29 173.0(9)
N4 C72 C67 N3 65.1(10)
N4 C72 C67 C68 -175.4(8)
N4 C72 C71 C70 175.3(14)
N24 C109 C110 C111 172.6(7)
N24 C109 C114 N23 66.6(8)
N24 C109 C114 C113 -175.3(7)
N24 C108 C104 C103 174.1(8)
N24 C108 C104 C105 -5.4(12)
N6 C43 C44 C45 173.1(11)
N6 C27 C23 C22 176.1(9)
N6 C27 C23 C24 -4.2(13)
N5 C48 C43 N6 67.1(10)
N5 C48 C43 C44 -176.5(8)
N5 C48 C47 C46 175.5(10)
N5 C8 C3 C4 -7.8(14)
N5 C8 C3 C2 170.2(9)
C107 N22 C115 C116 118.0(8)
C107 N22 C115 C120 -122.6(8)
N9 C34 C28 C29 -7.1(14)
N9 C34 C28 C33 174.3(9)
N9 C42 C37 N10 64.0(10)
N9 C42 C37 C38 -175.4(8)
N9 C42 C41 C40 174.8(10)
N17 C127 C128 C129 176.6(8)
C106 N16 C121 C126 -122.4(8)
C106 N16 C121 C122 120.6(8)
N21 C98 C93 C94 -4.1(14)
N21 C98 C93 C92 175.6(9)
N21 C120 C119 C118 176.1(7)
N14 C139 C140 C141 176.8(7)
N23 C114 C113 C112 179.9(7)
C102 C103 C104 C105 -0.1(12)
C102 C103 C104 C108 -179.7(8)
C102 C101 C100 C106 -179.9(8)
C102 C101 C100 C105 -0.4(13)
N7 C54 C53 C52 -170.8(16)
N7 C54 C49 N8 63.8(14)
N7 C54 C49 C50 -177.0(11)
C31 C30 C29 C28 1.4(14)
N13 C144 C139 N14 63.4(9)
N13 C144 C139 C140 -175.8(7)
N13 C144 C143 C142 179.5(8)
C144 N13 C81 C77 -175.1(7)
C144 C139 C140 C141 57.9(10)
C144 C143 C142 C141 -58.8(12)
C109 N24 C108 C104 -179.1(7)
C109 C110 C111 C112 -59.7(10)
C109 C114 C113 C112 60.1(9)
N18 C132 C127 N17 62.5(9)
N18 C132 C127 C128 -176.9(8)
N18 C132 C131 C130 177.8(9)
N20 C138 C133 N19 60.8(10)
N20 C138 C133 C134 -177.8(8)
N20 C138 C137 C136 -179.5(8)
C108 N24 C109 C110 121.0(8)
C108 N24 C109 C114 -121.9(8)
C73 C78 C77 C76 -1.9(12)
C73 C78 C77 C81 176.3(8)
C73 C74 C75 C76 2.2(13)
C73 C74 C75 C80 -178.2(8)
C48 N5 C8 C3 -177.7(9)
C48 C43 C44 C45 54.2(14)
C48 C47 C46 C45 -51.5(15)
N2 C9 C5 C4 169.2(10)
N2 C9 C5 C6 -9.3(15)
N2 C66 C61 N1 67.1(13)
N2 C66 C61 C62 -176.8(12)
C78 C73 C74 C75 -2.7(13)
C78 C73 C79 N17 172.2(9)
C78 C77 C76 C75 1.4(11)
C78 C77 C81 N13 -6.8(12)
C121 N16 C106 C100 179.0(7)
C121 C122 C123 C124 -58.4(11)
C82 C83 C84 C85 3.2(13)
C82 C83 C84 C89 -178.8(8)
C104 C103 C102 C101 -1.2(12)
C104 C103 C102 C107 -178.2(8)
C104 C105 C100 C101 -1.0(13)
C104 C105 C100 C106 178.6(7)
C34 N9 C42 C37 -120.4(9)
C34 N9 C42 C41 118.7(10)
C34 C28 C29 C30 -178.6(9)
C34 C28 C33 C32 178.3(9)
C100 C101 C102 C103 1.4(12)
C100 C101 C102 C107 178.5(8)
C100 C105 C104 C103 1.2(12)
C100 C105 C104 C108 -179.2(8)
N3 C7 C1 C6 171.6(10)
N3 C7 C1 C2 -6.0(15)
N3 C67 C68 C69 -179.7(13)
C96 C91 C97 N19 173.4(9)
C96 C91 C92 C93 -0.2(14)
C96 C95 C99 N18 -7.6(15)
C28 C33 C32 C31 -0.9(15)
C28 C33 C32 C36 180.0(9)
C35 N4 C72 C67 -123.3(10)
C35 N4 C72 C71 117.0(12)
C35 C30 C29 C28 -178.7(9)
C30 C31 C32 C36 -178.5(9)
C30 C31 C32 C33 2.4(14)
C74 C73 C78 C77 2.6(13)
C74 C73 C79 N17 -11.6(15)
C74 C75 C76 C77 -1.5(11)
C74 C75 C80 N15 173.7(8)
C36 N12 C55 C59 -111.4(10)
C36 N12 C55 C56 125.2(11)
C83 C82 C87 C86 3.0(14)
C83 C82 C88 N14 -10.8(14)
C83 C84 C89 N23 175.6(8)
C9 N2 C66 C65 129.9(10)
C9 N2 C66 C61 -110.5(11)
C9 C5 C6 C1 -179.7(9)
C29 C28 C33 C32 -0.4(14)
C33 C28 C29 C30 0.1(14)
C32 C31 C30 C35 177.5(9)
C32 C31 C30 C29 -2.6(14)
C132 N18 C99 C95 -172.9(9)
C132 C127 C128 C129 55.5(10)
C110 C109 C114 N23 -176.2(6)
C110 C109 C114 C113 -58.1(9)
C110 C111 C112 C113 59.0(10)
C115 N22 C107 C102 -178.8(7)
C115 C116 C117 C118 -55.3(11)
C115 C120 C119 C118 56.4(9)
C127 N17 C79 C73 -177.9(8)
C127 C132 C131 C130 56.2(12)
C127 C128 C129 C130 -55.9(12)
C22 C21 C26 N7 -7.2(16)
C22 C21 C20 C19 -0.4(14)
C76 C75 C80 N15 -6.7(12)
C76 C77 C81 N13 171.5(8)
C80 N15 C126 C121 -125.9(8)
C80 N15 C126 C125 112.1(9)
C80 C75 C76 C77 178.9(7)
C86 C85 C84 C83 -3.0(13)
C86 C85 C84 C89 179.0(8)
C85 C86 C87 C82 -2.7(13)
C85 C86 C90 N20 174.6(8)
C85 C84 C89 N23 -6.3(13)
C114 N23 C89 C84 -173.2(7)
C114 C109 C110 C111 57.2(9)
C114 C113 C112 C111 -59.4(9)
C25 N10 C37 C42 -122.8(10)
C25 N10 C37 C38 114.7(10)
C116 C115 C120 N21 -174.1(7)
C116 C115 C120 C119 -55.5(9)
C116 C117 C118 C119 55.9(11)
C81 N13 C144 C139 -118.0(8)
C81 N13 C144 C143 123.4(8)
C81 C77 C76 C75 -177.0(7)
C126 N15 C80 C75 -172.9(7)
C126 C121 C122 C123 56.5(10)
C126 C125 C124 C123 -57.0(11)
C87 C82 C83 C84 -3.2(14)
C87 C82 C88 N14 172.5(9)
C87 C86 C85 C84 2.7(12)
C87 C86 C90 N20 -5.8(14)
C98 N21 C120 C115 -127.9(8)
C98 N21 C120 C119 110.9(9)
C98 C93 C92 C91 -179.3(8)
C21 C22 C23 C24 1.1(14)
C21 C22 C23 C27 -179.2(8)
C21 C20 C19 C25 177.8(9)
C21 C20 C19 C24 1.2(14)
C4 C5 C6 C1 1.8(15)
C4 C3 C2 C1 -0.9(14)
C26 N7 C54 C53 123.1(11)
C26 N7 C54 C49 -115.1(11)
C26 C21 C20 C19 -177.8(9)
C5 C4 C3 C8 176.5(9)
C5 C4 C3 C2 -1.5(14)
C5 C6 C1 C7 178.2(9)
C5 C6 C1 C2 -4.1(14)
C120 N21 C98 C93 -176.7(8)
C120 C115 C116 C117 55.1(10)
C120 C119 C118 C117 -56.4(10)
C8 N5 C48 C43 -122.3(9)
C8 N5 C48 C47 115.2(10)
C8 C3 C2 C1 -179.0(9)
C6 C1 C2 C3 3.7(14)
C42 N9 C34 C28 -179.2(8)
C42 C41 C40 C39 -55.6(15)
C7 N3 C67 C72 -119.3(10)
C7 N3 C67 C68 120.0(12)
C7 C1 C2 C3 -178.7(9)
C91 C96 C95 C94 -3.8(14)
C91 C96 C95 C99 177.1(9)
C20 C21 C26 N7 170.0(10)
C138 N20 C90 C86 -171.4(8)
C72 N4 C35 C30 -176.3(8)
C72 C67 C68 C69 59.7(16)
C72 C71 C70 C69 -57.3(19)
C43 N6 C27 C23 177.4(8)
C43 C48 C47 C46 53.1(13)
C43 C44 C45 C46 -52.2(17)
C54 N7 C26 C21 -175.7(10)
C54 C53 C52 C51 -59.5(18)
C122 C121 C126 N15 -177.1(7)
C122 C121 C126 C125 -56.2(9)
C122 C123 C124 C125 58.2(11)
C94 C95 C99 N18 173.3(9)
C94 C93 C92 C91 0.5(14)
C90 N20 C138 C133 -120.2(9)
C90 N20 C138 C137 119.6(9)
C90 C86 C85 C84 -177.6(8)
C90 C86 C87 C82 177.6(8)
C97 N19 C133 C138 -112.4(9)
C97 N19 C133 C134 126.0(9)
C97 C91 C92 C93 178.6(9)
C95 C96 C91 C97 -177.0(9)
C95 C96 C91 C92 1.8(14)
C95 C94 C93 C98 177.4(8)
C95 C94 C93 C92 -2.4(13)
C93 C94 C95 C96 4.0(14)
C93 C94 C95 C99 -176.8(9)
C3 C4 C5 C9 -177.5(9)
C3 C4 C5 C6 1.0(14)
N11 C59 C60 C58 -179.2(13)
N11 C16 C10 C11 -2.0(19)
N11 C16 C10 C15 175.4(11)
C27 N6 C43 C48 -119.5(9)
C27 N6 C43 C44 119.2(11)
C89 N23 C114 C109 -127.8(8)
C89 N23 C114 C113 112.2(8)
C23 C22 C21 C26 176.5(9)
C23 C22 C21 C20 -0.7(15)
C23 C24 C19 C25 -177.4(8)
C23 C24 C19 C20 -0.7(13)
C37 N10 C25 C19 -175.5(8)
C37 C42 C41 C40 55.1(13)
C37 C38 C39 C40 -56.5(16)
C139 N14 C88 C82 -175.8(7)
C139 C144 C143 C142 58.9(11)
C139 C140 C141 C142 -56.5(11)
C143 C144 C139 N14 -178.7(8)
C143 C144 C139 C140 -57.8(10)
C143 C142 C141 C140 56.5(12)
C47 C48 C43 N6 -173.8(8)
C47 C48 C43 C44 -57.4(11)
C47 C46 C45 C44 53.0(16)
C79 N17 C127 C132 -112.8(9)
C79 N17 C127 C128 125.9(9)
C79 C73 C78 C77 178.9(8)
C79 C73 C74 C75 -178.8(8)
C88 N14 C139 C144 -112.9(9)
C88 N14 C139 C140 126.5(9)
C88 C82 C83 C84 -179.8(8)
C88 C82 C87 C86 179.8(8)
C19 C24 C23 C22 -0.4(13)
C19 C24 C23 C27 179.9(8)
C92 C91 C97 N19 -5.4(15)
C67 N3 C7 C1 -180.0(9)
C67 C72 C71 C70 54.7(17)
C67 C68 C69 C70 -59.3(18)
C99 N18 C132 C127 -119.7(10)
C99 N18 C132 C131 117.9(10)
C134 C135 C136 C137 53.8(13)
C55 N12 C36 C32 -177.5(9)
C55 C59 C60 C58 53.2(17)
C55 C56 C57 C58 -52.4(16)
C131 C132 C127 N17 -175.4(8)
C131 C132 C127 C128 -54.9(11)
C131 C130 C129 C128 56.5(13)
C124 C125 C126 N15 176.4(8)
C124 C125 C126 C121 56.1(10)
N1 C61 C62 C63 179.6(11)
C59 N11 C16 C10 -174.9(10)
C59 C55 C56 C57 47.1(12)
C59 C60 C58 C57 -57.5(19)
C135 C134 C133 N19 177.2(7)
C135 C134 C133 C138 55.9(10)
C135 C136 C137 C138 -57.6(12)
C65 C66 C61 N1 -174.3(11)
C65 C66 C61 C62 -58.2(16)
C65 C64 C63 C62 60.0(19)
C41 C42 C37 N10 -177.5(8)
C41 C42 C37 C38 -56.9(11)
C41 C40 C39 C38 55.9(16)
C133 N19 C97 C91 -180.0(9)
C133 C138 C137 C136 60.0(10)
C133 C134 C135 C136 -53.9(12)
C129 C130 C131 C132 -57.0(13)
C60 C58 C57 C56 56.5(18)
C71 C72 C67 N3 -175.5(9)
C71 C72 C67 C68 -56.0(11)
C71 C70 C69 C68 57.9(17)
C12 C11 C10 C16 180.0(12)
C12 C11 C10 C15 2.4(18)
C16 N11 C59 C55 -123.5(12)
C16 N11 C59 C60 108.4(14)
C137 C138 C133 N19 -180.0(7)
C137 C138 C133 C134 -58.6(10)
C39 C38 C37 N10 178.2(10)
C39 C38 C37 C42 56.6(13)
C56 C55 C59 N11 -175.8(11)
C56 C55 C59 C60 -50.5(14)
C66 N2 C9 C5 178.8(9)
C66 C65 C64 C63 -57.2(16)
C66 C61 C62 C63 59.4(16)
C53 C54 C49 N8 -175.0(10)
C53 C54 C49 C50 -55.8(15)
C53 C52 C51 C50 54.1(19)
C11 C12 C13 C14 2.4(19)
C11 C12 C17 N1 176.8(12)
C14 C15 C10 C16 -178.9(13)
C14 C15 C10 C11 -1.2(19)
C61 N1 C17 C12 -176.9(11)
C61 C62 C63 C64 -61.1(18)
C15 C14 C13 C12 -1(2)
C15 C14 C18 N8 -3(2)
C13 C12 C11 C10 -3.0(19)
C13 C12 C17 N1 2.7(19)
C13 C14 C15 C10 1(2)
C13 C14 C18 N8 174.8(13)
C64 C65 C66 N2 172.7(10)
C64 C65 C66 C61 54.7(14)
C49 C54 C53 C52 68.0(19)
C49 N8 C18 C14 -178.8(12)
C49 C50 C51 C52 -54(2)
C51 C50 C49 C54 49.9(19)
C51 C50 C49 N8 169.4(15)
C18 N8 C49 C54 -118.6(13)
C18 N8 C49 C50 123.3(15)
C18 C14 C15 C10 178.2(12)
C18 C14 C13 C12 -178.8(12)
C17 N1 C61 C66 -129.7(12)
C17 N1 C61 C62 110.1(13)
C17 C12 C11 C10 -177.3(12)
C17 C12 C13 C14 176.8(12)

loop_
_twin_individual_id
_twin_individual_mass_fraction_refined
1 0.773(2)
2 0.227(2)
